data_4118690
loop_
_publ_author_name
'Kai Abersfelder'
'Adam Russell'
'Henry S. Rzepa'
'Andrew J. P. White'
'Peter R. Haycock'
'David Scheschkewitz'

_publ_section_title
;
 Contraction and Expansion of the Silicon Scaffold of Stable Si6R6 Isomers
;
_journal_name_full 'Journal of the American Chemical Society'
_journal_page_first 16008
_journal_page_last 16016
_journal_paper_doi 10.1021/ja307344f
_journal_volume 134
_journal_year 2012
_chemical_formula_moiety 'C90 H138 Cl2 Si6, 0.5(C6 H14)'
_chemical_formula_sum 'C93 H145 Cl2 Si6'
_chemical_formula_weight 1502.53
_chemical_name_systematic
; 
 ? 
;
_space_group_IT_number 14
_symmetry_cell_setting monoclinic
_symmetry_space_group_name_Hall '-P 2yn'
_symmetry_space_group_name_H-M 'P 1 21/n 1'
_atom_sites_solution_hydrogens geom
_atom_sites_solution_primary direct
_atom_sites_solution_secondary difmap
_audit_creation_method SHELXL-97
_cell_angle_alpha 90.00
_cell_angle_beta 97.8871(19)
_cell_angle_gamma 90.00
_cell_formula_units_Z 8
_cell_length_a 20.1594(5)
_cell_length_b 27.1066(5)
_cell_length_c 33.2880(7)
_cell_measurement_reflns_used 27006
_cell_measurement_temperature 173
_cell_measurement_theta_max 28.9909
_cell_measurement_theta_min 3.0270
_cell_volume 18018.2(7)
_computing_cell_refinement 'CrysAlis RED, Oxford Diffraction Ltd'
_computing_data_collection 'CrysAlis CCD, Oxford Diffraction Ltd'
_computing_data_reduction 'CrysAlis RED, Oxford Diffraction Ltd'
_computing_molecular_graphics 'Bruker SHELXTL'
_computing_publication_material 'Bruker SHELXTL'
_computing_structure_refinement 'SHELXL-97 (Sheldrick, 1997)'
_computing_structure_solution 'SHELXS-97 (Sheldrick, 1990)'
_diffrn_ambient_temperature 173
_diffrn_detector_area_resol_mean 15.9825
_diffrn_measured_fraction_theta_full 0.991
_diffrn_measured_fraction_theta_max 0.812
_diffrn_measurement_device_type 'OD Xcalibur 3'
_diffrn_measurement_method 'omega scans'
_diffrn_radiation_monochromator graphite
_diffrn_radiation_source 'Enhance (Mo) X-ray Source'
_diffrn_radiation_type MoK\a
_diffrn_radiation_wavelength 0.71073
_diffrn_reflns_av_R_equivalents 0.0426
_diffrn_reflns_av_sigmaI/netI 0.0862
_diffrn_reflns_limit_h_max 24
_diffrn_reflns_limit_h_min -25
_diffrn_reflns_limit_k_max 36
_diffrn_reflns_limit_k_min -34
_diffrn_reflns_limit_l_max 44
_diffrn_reflns_limit_l_min -35
_diffrn_reflns_number 78081
_diffrn_reflns_theta_full 26.00
_diffrn_reflns_theta_max 29.05
_diffrn_reflns_theta_min 3.03
_exptl_absorpt_coefficient_mu 0.194
_exptl_absorpt_correction_T_max 0.961
_exptl_absorpt_correction_T_min 0.668
_exptl_absorpt_correction_type analytical
_exptl_absorpt_process_details
; 
CrysAlisPro, Oxford Diffraction Ltd., 
Version 1.171.33.55 (release 05-01-2010 CrysAlis171 .NET) 
(compiled Jan  5 2010,16:28:46) 
Analytical numeric absorption correction using a multifaceted crystal 
model based on expressions derived by R.C. Clark & J.S. Reid. 
(Clark, R. C. & Reid, J. S. (1995). Acta Cryst. A51, 887-897) 
;
_exptl_crystal_colour 'Pale yellow'
_exptl_crystal_density_diffrn 1.108
_exptl_crystal_description tablets
_exptl_crystal_F_000 6568
_exptl_crystal_size_max 0.46
_exptl_crystal_size_mid 0.37
_exptl_crystal_size_min 0.20
_refine_diff_density_max 0.619
_refine_diff_density_min -0.639
_refine_diff_density_rms 0.069
_refine_ls_extinction_method none
_refine_ls_goodness_of_fit_ref 1.069
_refine_ls_hydrogen_treatment constr
_refine_ls_matrix_type full
_refine_ls_number_parameters 1932
_refine_ls_number_reflns 39106
_refine_ls_number_restraints 419
_refine_ls_restrained_S_all 1.088
_refine_ls_R_factor_all 0.1367
_refine_ls_R_factor_gt 0.0722
_refine_ls_shift/su_max 0.001
_refine_ls_shift/su_mean 0.000
_refine_ls_structure_factor_coef Fsqd
_refine_ls_weighting_details 'calc w=1/[\s^2^(Fo^2^)+(0.0747P)^2^+15.3767P] where P=(Fo^2^+2Fc^2^)/3'
_refine_ls_weighting_scheme calc
_refine_ls_wR_factor_gt 0.1739
_refine_ls_wR_factor_ref 0.1871
_reflns_number_gt 21323
_reflns_number_total 39106
_reflns_threshold_expression >2sigma(I)
_cod_data_source_file ja307344f_si_002_7.cif
_cod_data_source_block 12.hexane
_cod_original_cell_volume 18018.3(7)
_cod_database_code 4118690

loop_
_symmetry_equiv_pos_as_xyz
'x, y, z'
'-x+1/2, y+1/2, -z+1/2'
'-x, -y, -z'
'x-1/2, -y-1/2, z-1/2'

loop_
_atom_site_label
_atom_site_type_symbol
_atom_site_fract_x
_atom_site_fract_y
_atom_site_fract_z
_atom_site_U_iso_or_equiv
_atom_site_adp_type
_atom_site_occupancy
_atom_site_symmetry_multiplicity
_atom_site_calc_flag
_atom_site_refinement_flags
_atom_site_disorder_assembly
_atom_site_disorder_group
Si1A Si 0.33623(5) 0.35508(3) 0.26879(3) 0.0189(2) Uani 1 1 d . . .
Cl1A Cl 0.41717(4) 0.30829(3) 0.26863(3) 0.0305(2) Uani 1 1 d . . .
Si2A Si 0.33395(4) 0.43578(3) 0.24500(3) 0.0182(2) Uani 1 1 d . . .
Cl2A Cl 0.40378(4) 0.48994(3) 0.26352(3) 0.0287(2) Uani 1 1 d . . .
Si3A Si 0.29405(4) 0.41950(3) 0.17709(3) 0.0180(2) Uani 1 1 d . . .
Si4A Si 0.24070(5) 0.36189(3) 0.21806(3) 0.0190(2) Uani 1 1 d . . .
Si5A Si 0.23098(5) 0.42358(3) 0.27173(3) 0.0186(2) Uani 1 1 d . . .
Si6A Si 0.29009(5) 0.37374(3) 0.32761(3) 0.0200(2) Uani 1 1 d . . .
C1A C 0.35207(17) 0.39524(12) 0.14002(10) 0.0209(7) Uani 1 1 d . . .
C2A C 0.42296(17) 0.39199(13) 0.14891(10) 0.0225(8) Uani 1 1 d . . .
C3A C 0.46097(18) 0.38291(14) 0.11740(10) 0.0280(8) Uani 1 1 d . . .
H3A H 0.5083 0.3817 0.1238 0.034 Uiso 1 1 calc R . .
C4A C 0.43317(18) 0.37576(15) 0.07783(11) 0.0318(9) Uani 1 1 d . . .
C5A C 0.36404(18) 0.37643(14) 0.06961(10) 0.0293(9) Uani 1 1 d . . .
H5A H 0.3435 0.3702 0.0427 0.035 Uiso 1 1 calc R . .
C6A C 0.32339(17) 0.38590(13) 0.09927(10) 0.0237(8) Uani 1 1 d . . .
C7A C 0.46388(16) 0.39808(13) 0.19076(10) 0.0226(8) Uani 1 1 d . . .
H7A H 0.4318 0.4000 0.2111 0.027 Uiso 1 1 calc R . .
C8A C 0.51023(18) 0.35361(15) 0.20181(11) 0.0324(9) Uani 1 1 d . . .
H8A H 0.5355 0.3586 0.2288 0.049 Uiso 1 1 calc R . .
H8B H 0.5415 0.3504 0.1819 0.049 Uiso 1 1 calc R . .
H8C H 0.4833 0.3235 0.2018 0.049 Uiso 1 1 calc R . .
C9A C 0.50572(18) 0.44528(15) 0.19428(11) 0.0328(9) Uani 1 1 d . . .
H9A H 0.5308 0.4476 0.2216 0.049 Uiso 1 1 calc R . .
H9B H 0.4761 0.4739 0.1892 0.049 Uiso 1 1 calc R . .
H9C H 0.5371 0.4446 0.1743 0.049 Uiso 1 1 calc R . .
C10A C 0.4765(2) 0.3694(2) 0.04434(12) 0.0502(13) Uani 1 1 d . . .
H10A H 0.5241 0.3666 0.0574 0.060 Uiso 1 1 calc R . .
C11A C 0.4595(2) 0.3229(2) 0.01975(14) 0.0674(17) Uani 1 1 d . . .
H11A H 0.4649 0.2941 0.0378 0.101 Uiso 1 1 calc R . .
H11B H 0.4897 0.3197 -0.0008 0.101 Uiso 1 1 calc R . .
H11C H 0.4131 0.3247 0.0064 0.101 Uiso 1 1 calc R . .
C12A C 0.4713(2) 0.4149(2) 0.01678(14) 0.0688(17) Uani 1 1 d . . .
H12A H 0.4839 0.4444 0.0331 0.103 Uiso 1 1 calc R . .
H12B H 0.4252 0.4183 0.0033 0.103 Uiso 1 1 calc R . .
H12C H 0.5016 0.4111 -0.0037 0.103 Uiso 1 1 calc R . .
C13A C 0.24841(17) 0.38608(14) 0.08486(10) 0.0280(8) Uani 1 1 d . . .
H13A H 0.2251 0.3921 0.1090 0.034 Uiso 1 1 calc R . .
C14A C 0.22337(19) 0.33678(15) 0.06623(12) 0.0366(10) Uani 1 1 d . . .
H14A H 0.2362 0.3102 0.0857 0.055 Uiso 1 1 calc R . .
H14B H 0.2434 0.3309 0.0414 0.055 Uiso 1 1 calc R . .
H14C H 0.1745 0.3377 0.0596 0.055 Uiso 1 1 calc R . .
C15A C 0.22953(19) 0.42793(15) 0.05476(11) 0.0353(9) Uani 1 1 d . . .
H15A H 0.2463 0.4593 0.0669 0.053 Uiso 1 1 calc R . .
H15B H 0.1807 0.4295 0.0481 0.053 Uiso 1 1 calc R . .
H15C H 0.2495 0.4218 0.0300 0.053 Uiso 1 1 calc R . .
C16A C 0.24572(16) 0.47348(13) 0.14916(10) 0.0214(7) Uani 1 1 d . . .
C17A C 0.28392(18) 0.51312(13) 0.13667(10) 0.0267(8) Uani 1 1 d . . .
C18A C 0.2535(2) 0.55033(14) 0.11162(11) 0.0332(9) Uani 1 1 d . . .
H18A H 0.2802 0.5764 0.1035 0.040 Uiso 1 1 calc R . .
C19A C 0.1855(2) 0.55014(15) 0.09825(11) 0.0352(10) Uani 1 1 d . A .
C20A C 0.1480(2) 0.51249(15) 0.11153(11) 0.0353(9) Uani 1 1 d . . .
H20A H 0.1008 0.5128 0.1036 0.042 Uiso 1 1 calc R . .
C21A C 0.17587(18) 0.47416(13) 0.13595(10) 0.0260(8) Uani 1 1 d . . .
C22A C 0.35944(18) 0.51762(14) 0.14860(11) 0.0284(8) Uani 1 1 d . . .
H22A H 0.3744 0.4896 0.1672 0.034 Uiso 1 1 calc R . .
C23A C 0.3962(2) 0.51350(16) 0.11128(11) 0.0373(10) Uani 1 1 d . . .
H23A H 0.3831 0.4828 0.0968 0.056 Uiso 1 1 calc R . .
H23B H 0.4447 0.5134 0.1200 0.056 Uiso 1 1 calc R . .
H23C H 0.3843 0.5417 0.0933 0.056 Uiso 1 1 calc R . .
C24A C 0.3784(2) 0.56557(15) 0.17128(13) 0.0408(10) Uani 1 1 d . . .
H24A H 0.3542 0.5680 0.1948 0.061 Uiso 1 1 calc R . .
H24B H 0.3666 0.5936 0.1532 0.061 Uiso 1 1 calc R . .
H24C H 0.4268 0.5659 0.1805 0.061 Uiso 1 1 calc R . .
C25A C 0.1525(3) 0.58820(16) 0.06837(13) 0.0513(12) Uani 1 1 d D . .
H25A H 0.1042 0.5785 0.0644 0.062 Uiso 0.604(13) 1 calc PR A 1
H25B H 0.1092 0.5927 0.0767 0.062 Uiso 0.396(13) 1 d PR A 2
C26A C 0.1734(7) 0.5812(4) 0.0276(2) 0.075(3) Uani 0.604(13) 1 d PDU A 1
H26A H 0.1580 0.5490 0.0168 0.112 Uiso 0.604(13) 1 calc PR A 1
H26B H 0.2224 0.5829 0.0298 0.112 Uiso 0.604(13) 1 calc PR A 1
H26C H 0.1537 0.6073 0.0093 0.112 Uiso 0.604(13) 1 calc PR A 1
C27A C 0.1523(8) 0.6362(3) 0.0850(3) 0.089(4) Uani 0.604(13) 1 d PDU A 1
H27A H 0.1349 0.6350 0.1110 0.133 Uiso 0.604(13) 1 calc PR A 1
H27B H 0.1238 0.6578 0.0663 0.133 Uiso 0.604(13) 1 calc PR A 1
H27C H 0.1981 0.6493 0.0891 0.133 Uiso 0.604(13) 1 calc PR A 1
C26' C 0.1339(9) 0.5669(5) 0.0272(4) 0.060(4) Uiso 0.396(13) 1 d PDU A 2
H26D H 0.0903 0.5504 0.0258 0.090 Uiso 0.396(13) 1 calc PR A 2
H26E H 0.1678 0.5428 0.0218 0.090 Uiso 0.396(13) 1 calc PR A 2
H26F H 0.1311 0.5933 0.0070 0.090 Uiso 0.396(13) 1 calc PR A 2
C27' C 0.1868(9) 0.6363(5) 0.0701(6) 0.087(4) Uiso 0.396(13) 1 d PDU A 2
H27D H 0.1807 0.6531 0.0954 0.131 Uiso 0.396(13) 1 calc PR A 2
H27E H 0.1678 0.6565 0.0470 0.131 Uiso 0.396(13) 1 calc PR A 2
H27F H 0.2347 0.6312 0.0692 0.131 Uiso 0.396(13) 1 calc PR A 2
C28A C 0.12677(17) 0.43539(14) 0.14613(11) 0.0291(8) Uani 1 1 d . . .
H28A H 0.1532 0.4076 0.1601 0.035 Uiso 1 1 calc R . .
C29A C 0.08297(19) 0.41407(17) 0.10887(12) 0.0424(11) Uani 1 1 d . . .
H29A H 0.1116 0.4007 0.0900 0.064 Uiso 1 1 calc R . .
H29B H 0.0546 0.4402 0.0954 0.064 Uiso 1 1 calc R . .
H29C H 0.0547 0.3877 0.1174 0.064 Uiso 1 1 calc R . .
C30A C 0.08171(18) 0.45635(15) 0.17576(12) 0.0359(9) Uani 1 1 d . . .
H30A H 0.1097 0.4697 0.1997 0.054 Uiso 1 1 calc R . .
H30B H 0.0531 0.4300 0.1841 0.054 Uiso 1 1 calc R . .
H30C H 0.0536 0.4827 0.1624 0.054 Uiso 1 1 calc R . .
C31A C 0.19657(18) 0.30692(13) 0.19025(11) 0.0253(8) Uani 1 1 d . B .
C32A C 0.23629(18) 0.27337(13) 0.17061(11) 0.0294(9) Uani 1 1 d . . .
C33A C 0.2049(2) 0.23874(16) 0.14410(14) 0.0474(12) Uani 1 1 d . B .
H33A H 0.2320 0.2168 0.1312 0.057 Uiso 1 1 calc R . .
C34A C 0.1366(2) 0.2343(2) 0.13532(17) 0.0680(17) Uani 1 1 d D . .
C35A C 0.0981(2) 0.26510(18) 0.15558(16) 0.0612(15) Uani 1 1 d . B .
H35A H 0.0507 0.2618 0.1508 0.073 Uiso 1 1 calc R . .
C36A C 0.12603(19) 0.30104(14) 0.18285(12) 0.0345(9) Uani 1 1 d . . .
C37A C 0.31200(18) 0.27004(13) 0.17984(11) 0.0283(8) Uani 1 1 d . . .
H37A H 0.3287 0.3010 0.1941 0.034 Uiso 1 1 calc R . .
C38A C 0.3294(2) 0.22693(15) 0.20884(13) 0.0481(12) Uani 1 1 d . . .
H38A H 0.3060 0.2308 0.2325 0.072 Uiso 1 1 calc R . .
H38B H 0.3779 0.2264 0.2176 0.072 Uiso 1 1 calc R . .
H38C H 0.3157 0.1959 0.1950 0.072 Uiso 1 1 calc R . .
C39A C 0.34808(19) 0.26388(15) 0.14271(12) 0.0359(9) Uani 1 1 d . . .
H39A H 0.3363 0.2913 0.1239 0.054 Uiso 1 1 calc R . .
H39B H 0.3345 0.2327 0.1292 0.054 Uiso 1 1 calc R . .
H39C H 0.3966 0.2637 0.1512 0.054 Uiso 1 1 calc R . .
C40A C 0.1054(4) 0.2024(3) 0.0985(3) 0.047(2) Uani 0.633(9) 1 d PDU B 1
H40A H 0.1315 0.2077 0.0754 0.057 Uiso 0.633(9) 1 calc PR B 1
C41A C 0.1141(6) 0.1508(3) 0.1126(3) 0.075(3) Uani 0.633(9) 1 d PDU B 1
H41A H 0.0950 0.1285 0.0909 0.112 Uiso 0.633(9) 1 calc PR B 1
H41B H 0.0911 0.1460 0.1364 0.112 Uiso 0.633(9) 1 calc PR B 1
H41C H 0.1619 0.1437 0.1199 0.112 Uiso 0.633(9) 1 calc PR B 1
C42A C 0.0329(4) 0.2099(3) 0.0841(2) 0.061(2) Uani 0.633(9) 1 d PDU B 1
H42A H 0.0190 0.1882 0.0609 0.091 Uiso 0.633(9) 1 calc PR B 1
H42B H 0.0251 0.2444 0.0758 0.091 Uiso 0.633(9) 1 calc PR B 1
H42C H 0.0068 0.2021 0.1060 0.091 Uiso 0.633(9) 1 calc PR B 1
C40' C 0.1039(6) 0.1853(5) 0.1171(4) 0.040(3) Uiso 0.367(9) 1 d PDU B 2
H40B H 0.0695 0.1699 0.1321 0.048 Uiso 0.367(9) 1 calc PR B 2
C41' C 0.1547(8) 0.1502(5) 0.1023(4) 0.059(4) Uiso 0.367(9) 1 d PDU B 2
H41D H 0.1745 0.1294 0.1249 0.088 Uiso 0.367(9) 1 calc PR B 2
H41E H 0.1899 0.1693 0.0920 0.088 Uiso 0.367(9) 1 calc PR B 2
H41F H 0.1320 0.1293 0.0806 0.088 Uiso 0.367(9) 1 calc PR B 2
C42' C 0.0769(10) 0.2118(7) 0.0761(5) 0.088(4) Uiso 0.367(9) 1 d PDU B 2
H42D H 0.0530 0.1879 0.0573 0.132 Uiso 0.367(9) 1 calc PR B 2
H42E H 0.1145 0.2257 0.0641 0.132 Uiso 0.367(9) 1 calc PR B 2
H42F H 0.0462 0.2384 0.0813 0.132 Uiso 0.367(9) 1 calc PR B 2
C43A C 0.07886(18) 0.32925(14) 0.20631(12) 0.0326(9) Uani 1 1 d . B .
H43A H 0.0971 0.3633 0.2115 0.039 Uiso 1 1 calc R . .
C44A C 0.0774(2) 0.30374(15) 0.24726(13) 0.0408(10) Uani 1 1 d . . .
H44A H 0.1231 0.3011 0.2615 0.061 Uiso 1 1 calc R B .
H44B H 0.0581 0.2707 0.2428 0.061 Uiso 1 1 calc R . .
H44C H 0.0500 0.3231 0.2636 0.061 Uiso 1 1 calc R . .
C45A C 0.00712(19) 0.33345(16) 0.18476(13) 0.0438(11) Uani 1 1 d . . .
H45A H 0.0073 0.3501 0.1586 0.066 Uiso 1 1 calc R B .
H45B H -0.0198 0.3526 0.2016 0.066 Uiso 1 1 calc R . .
H45C H -0.0121 0.3004 0.1802 0.066 Uiso 1 1 calc R . .
C46A C 0.17012(16) 0.47515(12) 0.28115(10) 0.0194(7) Uani 1 1 d . . .
C47A C 0.11394(17) 0.46248(13) 0.30073(11) 0.0244(8) Uani 1 1 d . . .
C48A C 0.08439(18) 0.49866(13) 0.32241(11) 0.0287(9) Uani 1 1 d . . .
H48A H 0.0491 0.4893 0.3370 0.034 Uiso 1 1 calc R . .
C49A C 0.10437(17) 0.54747(13) 0.32352(11) 0.0273(8) Uani 1 1 d . . .
C50A C 0.15282(18) 0.56044(13) 0.29961(11) 0.0291(9) Uani 1 1 d . . .
H50A H 0.1639 0.5943 0.2976 0.035 Uiso 1 1 calc R . .
C51A C 0.18607(17) 0.52605(13) 0.27848(10) 0.0230(8) Uani 1 1 d . . .
C52A C 0.07645(18) 0.41392(13) 0.29335(11) 0.0280(8) Uani 1 1 d . . .
H52A H 0.1021 0.3927 0.2763 0.034 Uiso 1 1 calc R . .
C53A C 0.0658(2) 0.38434(15) 0.33088(13) 0.0402(10) Uani 1 1 d . . .
H53A H 0.1092 0.3769 0.3467 0.060 Uiso 1 1 calc R . .
H53B H 0.0425 0.3535 0.3226 0.060 Uiso 1 1 calc R . .
H53C H 0.0387 0.4037 0.3475 0.060 Uiso 1 1 calc R . .
C54A C 0.00820(18) 0.42492(15) 0.26874(13) 0.0391(10) Uani 1 1 d . . .
H54A H 0.0146 0.4436 0.2444 0.059 Uiso 1 1 calc R . .
H54B H -0.0189 0.4444 0.2853 0.059 Uiso 1 1 calc R . .
H54C H -0.0148 0.3938 0.2608 0.059 Uiso 1 1 calc R . .
C55A C 0.07234(19) 0.58543(14) 0.34797(12) 0.0343(9) Uani 1 1 d . . .
H55A H 0.0395 0.5680 0.3629 0.041 Uiso 1 1 calc R . .
C56A C 0.1249(2) 0.60950(18) 0.37934(13) 0.0505(12) Uani 1 1 d . . .
H56A H 0.1485 0.5839 0.3966 0.076 Uiso 1 1 calc R . .
H56B H 0.1028 0.6323 0.3961 0.076 Uiso 1 1 calc R . .
H56C H 0.1570 0.6277 0.3654 0.076 Uiso 1 1 calc R . .
C57A C 0.0341(2) 0.62437(15) 0.32082(14) 0.0455(11) Uani 1 1 d . . .
H57A H 0.0003 0.6082 0.3012 0.068 Uiso 1 1 calc R . .
H57B H 0.0654 0.6426 0.3063 0.068 Uiso 1 1 calc R . .
H57C H 0.0121 0.6473 0.3375 0.068 Uiso 1 1 calc R . .
C58A C 0.23311(17) 0.54733(12) 0.25076(11) 0.0255(8) Uani 1 1 d . . .
H58A H 0.2596 0.5195 0.2412 0.031 Uiso 1 1 calc R . .
C59A C 0.28196(19) 0.58540(15) 0.27105(12) 0.0353(9) Uani 1 1 d . . .
H59A H 0.3087 0.5707 0.2948 0.053 Uiso 1 1 calc R . .
H59B H 0.2570 0.6137 0.2795 0.053 Uiso 1 1 calc R . .
H59C H 0.3117 0.5964 0.2519 0.053 Uiso 1 1 calc R . .
C60A C 0.1915(2) 0.57049(15) 0.21367(11) 0.0355(9) Uani 1 1 d . . .
H60A H 0.1595 0.5461 0.2007 0.053 Uiso 1 1 calc R . .
H60B H 0.2212 0.5811 0.1944 0.053 Uiso 1 1 calc R . .
H60C H 0.1671 0.5991 0.2222 0.053 Uiso 1 1 calc R . .
C61A C 0.23797(17) 0.32871(13) 0.35583(11) 0.0266(8) Uani 1 1 d . C .
C62A C 0.22498(18) 0.27843(14) 0.34563(11) 0.0283(8) Uani 1 1 d . . .
C63A C 0.1931(2) 0.24891(15) 0.37167(13) 0.0420(10) Uani 1 1 d . C .
H63A H 0.1854 0.2152 0.3647 0.050 Uiso 1 1 calc R . .
C64A C 0.1722(2) 0.26607(17) 0.40701(14) 0.0466(12) Uani 1 1 d D . .
C65A C 0.1839(2) 0.31514(16) 0.41606(12) 0.0409(11) Uani 1 1 d . C .
H65A H 0.1692 0.3281 0.4399 0.049 Uiso 1 1 calc R . .
C66A C 0.21601(19) 0.34660(15) 0.39216(11) 0.0317(9) Uani 1 1 d . . .
C67A C 0.24391(19) 0.25180(14) 0.30817(11) 0.0323(9) Uani 1 1 d . . .
H67A H 0.2531 0.2772 0.2879 0.039 Uiso 1 1 calc R . .
C68A C 0.3068(2) 0.21960(16) 0.31831(13) 0.0426(10) Uani 1 1 d . . .
H68A H 0.3443 0.2401 0.3305 0.064 Uiso 1 1 calc R . .
H68B H 0.3181 0.2044 0.2934 0.064 Uiso 1 1 calc R . .
H68C H 0.2982 0.1937 0.3375 0.064 Uiso 1 1 calc R . .
C69A C 0.1882(2) 0.21750(15) 0.28809(15) 0.0505(12) Uani 1 1 d . . .
H69A H 0.1469 0.2365 0.2809 0.076 Uiso 1 1 calc R . .
H69B H 0.1803 0.1912 0.3070 0.076 Uiso 1 1 calc R . .
H69C H 0.2018 0.2030 0.2635 0.076 Uiso 1 1 calc R . .
C70A C 0.1416(5) 0.2351(4) 0.4384(3) 0.057(3) Uani 0.625(9) 1 d PDU C 1
H70A H 0.1016 0.2544 0.4440 0.068 Uiso 0.625(9) 1 calc PR C 1
C71A C 0.1820(6) 0.2302(4) 0.4775(3) 0.096(3) Uani 0.625(9) 1 d PDU C 1
H71A H 0.1948 0.2630 0.4882 0.143 Uiso 0.625(9) 1 calc PR C 1
H71B H 0.2223 0.2111 0.4746 0.143 Uiso 0.625(9) 1 calc PR C 1
H71C H 0.1562 0.2132 0.4962 0.143 Uiso 0.625(9) 1 calc PR C 1
C72A C 0.1139(6) 0.1882(4) 0.4217(3) 0.104(3) Uani 0.625(9) 1 d PDU C 1
H72A H 0.0893 0.1938 0.3946 0.156 Uiso 0.625(9) 1 calc PR C 1
H72B H 0.0835 0.1747 0.4394 0.156 Uiso 0.625(9) 1 calc PR C 1
H72C H 0.1505 0.1649 0.4199 0.156 Uiso 0.625(9) 1 calc PR C 1
C70' C 0.1327(8) 0.2292(8) 0.4278(6) 0.062(4) Uiso 0.375(9) 1 d PDU C 2
H70B H 0.1241 0.2013 0.4082 0.074 Uiso 0.375(9) 1 calc PR C 2
C71' C 0.1795(10) 0.2101(9) 0.4602(7) 0.117(5) Uiso 0.375(9) 1 d PDU C 2
H71D H 0.2197 0.1985 0.4494 0.176 Uiso 0.375(9) 1 calc PR C 2
H71E H 0.1591 0.1825 0.4731 0.176 Uiso 0.375(9) 1 calc PR C 2
H71F H 0.1919 0.2361 0.4803 0.176 Uiso 0.375(9) 1 calc PR C 2
C72' C 0.0688(8) 0.2451(7) 0.4347(5) 0.092(4) Uiso 0.375(9) 1 d PDU C 2
H72D H 0.0397 0.2481 0.4087 0.138 Uiso 0.375(9) 1 calc PR C 2
H72E H 0.0726 0.2772 0.4483 0.138 Uiso 0.375(9) 1 calc PR C 2
H72F H 0.0497 0.2210 0.4518 0.138 Uiso 0.375(9) 1 calc PR C 2
C73A C 0.2272(2) 0.39911(15) 0.40818(12) 0.0356(10) Uani 1 1 d . C .
H73A H 0.2482 0.4182 0.3875 0.043 Uiso 1 1 calc R . .
C74A C 0.2767(2) 0.39937(18) 0.44748(12) 0.0479(12) Uani 1 1 d . . .
H74A H 0.2836 0.4333 0.4572 0.072 Uiso 1 1 calc R C .
H74B H 0.3195 0.3853 0.4423 0.072 Uiso 1 1 calc R . .
H74C H 0.2585 0.3796 0.4681 0.072 Uiso 1 1 calc R . .
C75A C 0.1635(2) 0.42689(17) 0.41565(14) 0.0501(12) Uani 1 1 d . . .
H75A H 0.1315 0.4270 0.3907 0.075 Uiso 1 1 calc R C .
H75B H 0.1751 0.4609 0.4237 0.075 Uiso 1 1 calc R . .
H75C H 0.1435 0.4104 0.4373 0.075 Uiso 1 1 calc R . .
C76A C 0.36112(17) 0.39730(13) 0.36882(10) 0.0220(8) Uani 1 1 d . . .
C77A C 0.40033(18) 0.36024(13) 0.39110(10) 0.0253(8) Uani 1 1 d . . .
C78A C 0.44457(19) 0.37246(14) 0.42568(11) 0.0295(9) Uani 1 1 d . . .
H78A H 0.4710 0.3471 0.4396 0.035 Uiso 1 1 calc R . .
C79A C 0.45134(19) 0.41984(15) 0.44040(11) 0.0305(9) Uani 1 1 d . D .
C80A C 0.41575(19) 0.45586(14) 0.41788(11) 0.0300(9) Uani 1 1 d . . .
H80A H 0.4204 0.4890 0.4272 0.036 Uiso 1 1 calc R . .
C81A C 0.37311(18) 0.44652(13) 0.38193(10) 0.0253(8) Uani 1 1 d . . .
C82A C 0.3970(2) 0.30568(13) 0.38056(12) 0.0315(9) Uani 1 1 d . . .
H82A H 0.3649 0.3015 0.3551 0.038 Uiso 1 1 calc R . .
C83A C 0.4653(2) 0.28588(14) 0.37280(12) 0.0366(10) Uani 1 1 d . . .
H83A H 0.4812 0.3049 0.3510 0.055 Uiso 1 1 calc R . .
H83B H 0.4609 0.2511 0.3649 0.055 Uiso 1 1 calc R . .
H83C H 0.4974 0.2890 0.3976 0.055 Uiso 1 1 calc R . .
C84A C 0.3713(2) 0.27501(15) 0.41384(12) 0.0406(10) Uani 1 1 d . . .
H84A H 0.3268 0.2868 0.4181 0.061 Uiso 1 1 calc R . .
H84B H 0.4022 0.2783 0.4391 0.061 Uiso 1 1 calc R . .
H84C H 0.3684 0.2403 0.4056 0.061 Uiso 1 1 calc R . .
C85A C 0.4933(2) 0.43211(16) 0.48051(11) 0.0395(10) Uani 1 1 d D . .
H85A H 0.5089 0.4670 0.4791 0.047 Uiso 0.82(2) 1 calc PR D 1
H85C H 0.4982 0.4673 0.4824 0.047 Uiso 0.18(2) 1 d PR D 2
C86A C 0.5554(4) 0.3993(5) 0.4907(2) 0.066(3) Uani 0.82(2) 1 d PDU D 1
H86A H 0.5865 0.4051 0.4710 0.099 Uiso 0.82(2) 1 calc PR D 1
H86B H 0.5418 0.3645 0.4897 0.099 Uiso 0.82(2) 1 calc PR D 1
H86C H 0.5776 0.4072 0.5180 0.099 Uiso 0.82(2) 1 calc PR D 1
C87A C 0.4514(4) 0.4285(5) 0.51482(19) 0.061(2) Uani 0.82(2) 1 d PDU D 1
H87A H 0.4152 0.4529 0.5107 0.091 Uiso 0.82(2) 1 calc PR D 1
H87B H 0.4796 0.4350 0.5407 0.091 Uiso 0.82(2) 1 calc PR D 1
H87C H 0.4322 0.3953 0.5153 0.091 Uiso 0.82(2) 1 calc PR D 1
C86' C 0.5664(8) 0.4234(18) 0.4846(11) 0.061(6) Uiso 0.18(2) 1 d PDU D 2
H86G H 0.5887 0.4530 0.4760 0.092 Uiso 0.18(2) 1 calc PR D 2
H86H H 0.5756 0.3954 0.4676 0.092 Uiso 0.18(2) 1 calc PR D 2
H86I H 0.5835 0.4162 0.5130 0.092 Uiso 0.18(2) 1 calc PR D 2
C87' C 0.4617(18) 0.4076(16) 0.5144(10) 0.060(6) Uiso 0.18(2) 1 d PDU D 2
H87G H 0.4200 0.4247 0.5179 0.091 Uiso 0.18(2) 1 calc PR D 2
H87H H 0.4927 0.4093 0.5397 0.091 Uiso 0.18(2) 1 calc PR D 2
H87I H 0.4519 0.3730 0.5074 0.091 Uiso 0.18(2) 1 calc PR D 2
C88A C 0.34287(18) 0.49223(13) 0.35962(11) 0.0268(8) Uani 1 1 d . . .
H88A H 0.3235 0.4820 0.3316 0.032 Uiso 1 1 calc R . .
C89A C 0.3989(2) 0.52988(14) 0.35603(12) 0.0378(10) Uani 1 1 d . . .
H89A H 0.4342 0.5143 0.3429 0.057 Uiso 1 1 calc R . .
H89B H 0.4177 0.5413 0.3831 0.057 Uiso 1 1 calc R . .
H89C H 0.3805 0.5580 0.3397 0.057 Uiso 1 1 calc R . .
C90A C 0.2870(2) 0.51626(16) 0.37959(13) 0.0448(11) Uani 1 1 d . . .
H90A H 0.2513 0.4921 0.3814 0.067 Uiso 1 1 calc R . .
H90B H 0.2688 0.5445 0.3633 0.067 Uiso 1 1 calc R . .
H90C H 0.3051 0.5275 0.4069 0.067 Uiso 1 1 calc R . .
Si1B Si 0.66418(5) 0.17651(3) 0.23268(3) 0.0189(2) Uani 1 1 d . . .
Cl1B Cl 0.58397(4) 0.22394(3) 0.23322(3) 0.0300(2) Uani 1 1 d . . .
Si2B Si 0.66663(4) 0.09586(3) 0.25673(3) 0.0179(2) Uani 1 1 d . . .
Cl2B Cl 0.59622(4) 0.04170(3) 0.23952(3) 0.0299(2) Uani 1 1 d . . .
Si3B Si 0.70822(4) 0.11270(3) 0.32434(3) 0.0184(2) Uani 1 1 d . . .
Si4B Si 0.76073(5) 0.16971(3) 0.28256(3) 0.0186(2) Uani 1 1 d . . .
Si5B Si 0.76863(5) 0.10769(3) 0.22886(3) 0.0180(2) Uani 1 1 d . . .
Si6B Si 0.70813(5) 0.15735(3) 0.17332(3) 0.0183(2) Uani 1 1 d . . .
C1B C 0.65133(16) 0.13901(13) 0.36116(10) 0.0215(7) Uani 1 1 d . E .
C2B C 0.58052(17) 0.14325(13) 0.35315(10) 0.0246(8) Uani 1 1 d . . .
C3B C 0.54449(18) 0.15577(15) 0.38458(10) 0.0314(9) Uani 1 1 d . E .
H3B H 0.4971 0.1577 0.3789 0.038 Uiso 1 1 calc R . .
C4B C 0.5745(2) 0.16545(17) 0.42362(11) 0.0405(11) Uani 1 1 d D . .
C5B C 0.6432(2) 0.16281(15) 0.43112(11) 0.0350(10) Uani 1 1 d . E .
H5B H 0.6648 0.1699 0.4577 0.042 Uiso 1 1 calc R . .
C6B C 0.68225(18) 0.15015(13) 0.40122(10) 0.0258(8) Uani 1 1 d . . .
C7B C 0.53816(17) 0.13521(13) 0.31202(10) 0.0245(8) Uani 1 1 d . . .
H7B H 0.5692 0.1322 0.2911 0.029 Uiso 1 1 calc R . .
C8B C 0.49129(18) 0.17873(16) 0.30035(11) 0.0353(10) Uani 1 1 d . . .
H8D H 0.5175 0.2092 0.3007 0.053 Uiso 1 1 calc R . .
H8E H 0.4591 0.1815 0.3198 0.053 Uiso 1 1 calc R . .
H8F H 0.4672 0.1734 0.2731 0.053 Uiso 1 1 calc R . .
C9B C 0.49606(18) 0.08805(15) 0.31069(12) 0.0340(9) Uani 1 1 d . . .
H9D H 0.5255 0.0597 0.3179 0.051 Uiso 1 1 calc R . .
H9E H 0.4721 0.0835 0.2833 0.051 Uiso 1 1 calc R . .
H9F H 0.4637 0.0908 0.3300 0.051 Uiso 1 1 calc R . .
C10B C 0.5293(5) 0.1715(5) 0.45694(19) 0.039(2) Uani 0.62(2) 1 d PDU E 1
H10B H 0.4819 0.1749 0.4437 0.046 Uiso 0.62(2) 1 calc PR E 1
C11B C 0.5502(6) 0.2194(5) 0.4796(3) 0.053(3) Uani 0.62(2) 1 d PDU E 1
H11D H 0.5448 0.2471 0.4605 0.080 Uiso 0.62(2) 1 calc PR E 1
H11E H 0.5972 0.2170 0.4918 0.080 Uiso 0.62(2) 1 calc PR E 1
H11F H 0.5220 0.2247 0.5009 0.080 Uiso 0.62(2) 1 calc PR E 1
C12B C 0.5334(5) 0.1279(6) 0.4863(3) 0.057(3) Uani 0.62(2) 1 d PDU E 1
H12D H 0.5186 0.0978 0.4714 0.085 Uiso 0.62(2) 1 calc PR E 1
H12E H 0.5045 0.1342 0.5072 0.085 Uiso 0.62(2) 1 calc PR E 1
H12F H 0.5798 0.1238 0.4992 0.085 Uiso 0.62(2) 1 calc PR E 1
C10" C 0.5403(8) 0.1897(5) 0.4577(4) 0.035(3) Uiso 0.38(2) 1 d PDU E 2
H10C H 0.4929 0.1965 0.4460 0.042 Uiso 0.38(2) 1 calc PR E 2
C11" C 0.5684(9) 0.2371(6) 0.4777(5) 0.050(4) Uiso 0.38(2) 1 d PDU E 2
H11G H 0.5667 0.2633 0.4573 0.075 Uiso 0.38(2) 1 calc PR E 2
H11H H 0.6149 0.2318 0.4899 0.075 Uiso 0.38(2) 1 calc PR E 2
H11I H 0.5416 0.2468 0.4988 0.075 Uiso 0.38(2) 1 calc PR E 2
C12" C 0.5386(10) 0.1486(7) 0.4893(5) 0.052(4) Uiso 0.38(2) 1 d PDU E 2
H12G H 0.5194 0.1187 0.4760 0.078 Uiso 0.38(2) 1 calc PR E 2
H12H H 0.5110 0.1592 0.5098 0.078 Uiso 0.38(2) 1 calc PR E 2
H12I H 0.5842 0.1418 0.5024 0.078 Uiso 0.38(2) 1 calc PR E 2
C13B C 0.75721(17) 0.14897(14) 0.41476(10) 0.0280(8) Uani 1 1 d . E .
H13B H 0.7797 0.1409 0.3906 0.034 Uiso 1 1 calc R . .
C14B C 0.7850(2) 0.19820(16) 0.43205(12) 0.0447(11) Uani 1 1 d . . .
H14D H 0.7730 0.2244 0.4121 0.067 Uiso 1 1 calc R E .
H14E H 0.8339 0.1960 0.4382 0.067 Uiso 1 1 calc R . .
H14F H 0.7660 0.2057 0.4569 0.067 Uiso 1 1 calc R . .
C15B C 0.7744(2) 0.10824(15) 0.44644(11) 0.0367(10) Uani 1 1 d . . .
H15D H 0.7565 0.0767 0.4354 0.055 Uiso 1 1 calc R E .
H15E H 0.7546 0.1162 0.4709 0.055 Uiso 1 1 calc R . .
H15F H 0.8232 0.1058 0.4533 0.055 Uiso 1 1 calc R . .
C16B C 0.75566(16) 0.05923(12) 0.35295(10) 0.0208(7) Uani 1 1 d . . .
C17B C 0.71711(17) 0.01996(13) 0.36622(10) 0.0245(8) Uani 1 1 d . . .
C18B C 0.74742(19) -0.01666(14) 0.39174(11) 0.0296(9) Uani 1 1 d . . .
H18B H 0.7202 -0.0422 0.4003 0.036 Uiso 1 1 calc R . .
C19B C 0.81531(19) -0.01747(14) 0.40508(11) 0.0314(9) Uani 1 1 d . F .
C20B C 0.85359(17) 0.01911(14) 0.39071(11) 0.0287(8) Uani 1 1 d . . .
H20B H 0.9008 0.0181 0.3980 0.034 Uiso 1 1 calc R . .
C21B C 0.82588(17) 0.05750(13) 0.36603(10) 0.0236(8) Uani 1 1 d . . .
C22B C 0.64143(17) 0.01603(14) 0.35464(11) 0.0272(8) Uani 1 1 d . . .
H22B H 0.6269 0.0439 0.3358 0.033 Uiso 1 1 calc R . .
C23B C 0.60483(19) 0.02141(16) 0.39196(12) 0.0402(10) Uani 1 1 d . . .
H23D H 0.6180 0.0525 0.4058 0.060 Uiso 1 1 calc R . .
H23E H 0.6168 -0.0062 0.4105 0.060 Uiso 1 1 calc R . .
H23F H 0.5564 0.0214 0.3833 0.060 Uiso 1 1 calc R . .
C24B C 0.6218(2) -0.03187(15) 0.33207(12) 0.0379(10) Uani 1 1 d . . .
H24D H 0.6459 -0.0345 0.3085 0.057 Uiso 1 1 calc R . .
H24E H 0.5735 -0.0319 0.3229 0.057 Uiso 1 1 calc R . .
H24F H 0.6334 -0.0599 0.3502 0.057 Uiso 1 1 calc R . .
C25B C 0.8470(2) -0.05533(15) 0.43523(12) 0.0394(10) Uani 1 1 d D . .
H25C H 0.8945 -0.0599 0.4304 0.047 Uiso 0.646(18) 1 calc PR F 1
H25D H 0.8947 -0.0507 0.4384 0.047 Uiso 0.354(18) 1 d PR F 2
C26B C 0.8481(6) -0.0354(4) 0.4778(2) 0.059(3) Uani 0.646(18) 1 d PDU F 1
H26G H 0.8713 -0.0036 0.4801 0.088 Uiso 0.646(18) 1 calc PR F 1
H26H H 0.8715 -0.0588 0.4973 0.088 Uiso 0.646(18) 1 calc PR F 1
H26I H 0.8020 -0.0310 0.4835 0.088 Uiso 0.646(18) 1 calc PR F 1
C27B C 0.8137(6) -0.1059(2) 0.4324(4) 0.057(3) Uani 0.646(18) 1 d PDU F 1
H27G H 0.8128 -0.1189 0.4049 0.086 Uiso 0.646(18) 1 calc PR F 1
H27H H 0.7678 -0.1029 0.4388 0.086 Uiso 0.646(18) 1 calc PR F 1
H27I H 0.8391 -0.1284 0.4518 0.086 Uiso 0.646(18) 1 calc PR F 1
C26" C 0.8205(11) -0.0502(7) 0.4752(4) 0.062(4) Uiso 0.354(18) 1 d PDU F 2
H26J H 0.8349 -0.0185 0.4877 0.094 Uiso 0.354(18) 1 calc PR F 2
H26K H 0.8380 -0.0772 0.4933 0.094 Uiso 0.354(18) 1 calc PR F 2
H26L H 0.7715 -0.0517 0.4707 0.094 Uiso 0.354(18) 1 calc PR F 2
C27" C 0.8377(9) -0.1058(5) 0.4176(5) 0.045(3) Uiso 0.354(18) 1 d PDU F 2
H27J H 0.8661 -0.1098 0.3962 0.068 Uiso 0.354(18) 1 calc PR F 2
H27K H 0.7907 -0.1104 0.4061 0.068 Uiso 0.354(18) 1 calc PR F 2
H27L H 0.8502 -0.1303 0.4389 0.068 Uiso 0.354(18) 1 calc PR F 2
C28B C 0.87538(17) 0.09577(14) 0.35460(11) 0.0262(8) Uani 1 1 d . . .
H28B H 0.8491 0.1239 0.3410 0.031 Uiso 1 1 calc R . .
C29B C 0.92105(19) 0.11646(16) 0.39154(12) 0.0390(10) Uani 1 1 d . . .
H29D H 0.8935 0.1302 0.4109 0.058 Uiso 1 1 calc R . .
H29E H 0.9496 0.1424 0.3827 0.058 Uiso 1 1 calc R . .
H29F H 0.9492 0.0899 0.4046 0.058 Uiso 1 1 calc R . .
C30B C 0.91837(18) 0.07409(15) 0.32440(12) 0.0343(9) Uani 1 1 d . . .
H30D H 0.8892 0.0611 0.3008 0.051 Uiso 1 1 calc R . .
H30E H 0.9462 0.0474 0.3374 0.051 Uiso 1 1 calc R . .
H30F H 0.9472 0.0999 0.3156 0.051 Uiso 1 1 calc R . .
C31B C 0.80673(18) 0.22474(13) 0.31028(10) 0.0247(8) Uani 1 1 d . G .
C32B C 0.76772(19) 0.25867(13) 0.32981(11) 0.0300(9) Uani 1 1 d . . .
C33B C 0.7996(2) 0.29333(16) 0.35630(13) 0.0467(11) Uani 1 1 d . G .
H33B H 0.7732 0.3161 0.3689 0.056 Uiso 1 1 calc R . .
C34B C 0.8684(2) 0.29601(18) 0.36504(15) 0.0544(13) Uani 1 1 d D . .
C35B C 0.9062(2) 0.26456(17) 0.34457(14) 0.0481(12) Uani 1 1 d . G .
H35B H 0.9536 0.2669 0.3494 0.058 Uiso 1 1 calc R . .
C36B C 0.87688(19) 0.22973(14) 0.31716(12) 0.0321(9) Uani 1 1 d . . .
C37B C 0.69163(19) 0.26280(13) 0.32082(11) 0.0291(9) Uani 1 1 d . . .
H37B H 0.6741 0.2318 0.3069 0.035 Uiso 1 1 calc R . .
C38B C 0.6750(2) 0.30583(15) 0.29150(12) 0.0436(11) Uani 1 1 d . . .
H38D H 0.6986 0.3015 0.2679 0.065 Uiso 1 1 calc R . .
H38E H 0.6892 0.3368 0.3052 0.065 Uiso 1 1 calc R . .
H38F H 0.6266 0.3067 0.2826 0.065 Uiso 1 1 calc R . .
C39B C 0.6554(2) 0.27057(15) 0.35780(11) 0.0378(10) Uani 1 1 d . . .
H39D H 0.6663 0.2435 0.3771 0.057 Uiso 1 1 calc R . .
H39E H 0.6069 0.2713 0.3491 0.057 Uiso 1 1 calc R . .
H39F H 0.6696 0.3019 0.3709 0.057 Uiso 1 1 calc R . .
C40B C 0.9066(5) 0.3329(3) 0.3946(2) 0.060(2) Uani 0.680(9) 1 d PDU G 1
H40C H 0.9516 0.3410 0.3869 0.072 Uiso 0.680(9) 1 calc PR G 1
C41B C 0.8650(6) 0.3795(3) 0.3991(3) 0.088(3) Uani 0.680(9) 1 d PDU G 1
H41G H 0.8607 0.3985 0.3738 0.132 Uiso 0.680(9) 1 calc PR G 1
H41H H 0.8872 0.3997 0.4214 0.132 Uiso 0.680(9) 1 calc PR G 1
H41I H 0.8203 0.3700 0.4049 0.132 Uiso 0.680(9) 1 calc PR G 1
C42B C 0.9120(6) 0.3078(3) 0.4365(2) 0.082(3) Uani 0.680(9) 1 d PDU G 1
H42G H 0.9395 0.2780 0.4365 0.123 Uiso 0.680(9) 1 calc PR G 1
H42H H 0.8671 0.2988 0.4422 0.123 Uiso 0.680(9) 1 calc PR G 1
H42I H 0.9327 0.3306 0.4574 0.123 Uiso 0.680(9) 1 calc PR G 1
C40" C 0.8944(10) 0.3236(6) 0.4048(5) 0.060(5) Uiso 0.320(9) 1 d PDU G 2
H40D H 0.8591 0.3237 0.4232 0.071 Uiso 0.320(9) 1 calc PR G 2
C41" C 0.9039(11) 0.3755(7) 0.3893(7) 0.085(5) Uiso 0.320(9) 1 d PDU G 2
H41J H 0.9194 0.3972 0.4122 0.128 Uiso 0.320(9) 1 calc PR G 2
H41K H 0.8612 0.3878 0.3753 0.128 Uiso 0.320(9) 1 calc PR G 2
H41L H 0.9372 0.3750 0.3705 0.128 Uiso 0.320(9) 1 calc PR G 2
C42" C 0.9601(10) 0.3063(7) 0.4278(6) 0.080(5) Uiso 0.320(9) 1 d PDU G 2
H42J H 0.9713 0.3265 0.4522 0.120 Uiso 0.320(9) 1 calc PR G 2
H42K H 0.9954 0.3095 0.4104 0.120 Uiso 0.320(9) 1 calc PR G 2
H42L H 0.9561 0.2717 0.4356 0.120 Uiso 0.320(9) 1 calc PR G 2
C43B C 0.92277(18) 0.20133(14) 0.29300(11) 0.0310(9) Uani 1 1 d . G .
H43B H 0.9042 0.1673 0.2879 0.037 Uiso 1 1 calc R . .
C44B C 0.9223(2) 0.22719(15) 0.25209(12) 0.0387(10) Uani 1 1 d . . .
H44D H 0.8761 0.2297 0.2385 0.058 Uiso 1 1 calc R G .
H44E H 0.9491 0.2081 0.2352 0.058 Uiso 1 1 calc R . .
H44F H 0.9413 0.2603 0.2565 0.058 Uiso 1 1 calc R . .
C45B C 0.99501(19) 0.19689(17) 0.31393(13) 0.0445(11) Uani 1 1 d . . .
H45D H 0.9955 0.1801 0.3400 0.067 Uiso 1 1 calc R G .
H45E H 1.0144 0.2299 0.3184 0.067 Uiso 1 1 calc R . .
H45F H 1.0214 0.1779 0.2967 0.067 Uiso 1 1 calc R . .
C46B C 0.82862(17) 0.05591(12) 0.21881(10) 0.0220(7) Uani 1 1 d . . .
C47B C 0.88463(18) 0.06831(13) 0.19901(11) 0.0268(8) Uani 1 1 d . . .
C48B C 0.91359(19) 0.03235(14) 0.17726(11) 0.0323(9) Uani 1 1 d . . .
H48B H 0.9485 0.0419 0.1624 0.039 Uiso 1 1 calc R . .
C49B C 0.89427(19) -0.01612(14) 0.17622(12) 0.0321(9) Uani 1 1 d . . .
C50B C 0.84636(18) -0.02942(13) 0.20055(11) 0.0302(9) Uani 1 1 d . . .
H50B H 0.8360 -0.0634 0.2029 0.036 Uiso 1 1 calc R . .
C51B C 0.81276(17) 0.00498(13) 0.22161(11) 0.0247(8) Uani 1 1 d . . .
C52B C 0.92092(18) 0.11749(14) 0.20545(12) 0.0317(9) Uani 1 1 d . . .
H52B H 0.8956 0.1387 0.2227 0.038 Uiso 1 1 calc R . .
C53B C 0.9302(2) 0.14648(15) 0.16727(12) 0.0413(10) Uani 1 1 d . . .
H53D H 0.8863 0.1536 0.1518 0.062 Uiso 1 1 calc R . .
H53E H 0.9568 0.1269 0.1506 0.062 Uiso 1 1 calc R . .
H53F H 0.9534 0.1775 0.1750 0.062 Uiso 1 1 calc R . .
C54B C 0.99016(19) 0.10699(16) 0.22917(13) 0.0416(10) Uani 1 1 d . . .
H54D H 0.9850 0.0889 0.2540 0.062 Uiso 1 1 calc R . .
H54E H 1.0133 0.1382 0.2362 0.062 Uiso 1 1 calc R . .
H54F H 1.0164 0.0872 0.2124 0.062 Uiso 1 1 calc R . .
C55B C 0.9257(2) -0.05430(15) 0.15136(13) 0.0416(11) Uani 1 1 d . . .
H55B H 0.9583 -0.0367 0.1364 0.050 Uiso 1 1 calc R . .
C56B C 0.8730(3) -0.0777(2) 0.11981(15) 0.0711(17) Uani 1 1 d . . .
H56D H 0.8943 -0.1021 0.1040 0.107 Uiso 1 1 calc R . .
H56E H 0.8518 -0.0520 0.1016 0.107 Uiso 1 1 calc R . .
H56F H 0.8389 -0.0940 0.1335 0.107 Uiso 1 1 calc R . .
C57B C 0.9639(2) -0.09343(16) 0.17683(15) 0.0520(12) Uani 1 1 d . . .
H57D H 0.9981 -0.0779 0.1966 0.078 Uiso 1 1 calc R . .
H57E H 0.9856 -0.1156 0.1593 0.078 Uiso 1 1 calc R . .
H57F H 0.9330 -0.1123 0.1912 0.078 Uiso 1 1 calc R . .
C58B C 0.76727(17) -0.01584(13) 0.25031(11) 0.0266(8) Uani 1 1 d . . .
H58B H 0.7399 0.0119 0.2591 0.032 Uiso 1 1 calc R . .
C59B C 0.7193(2) -0.05543(16) 0.23090(13) 0.0437(11) Uani 1 1 d . . .
H59D H 0.6920 -0.0418 0.2069 0.066 Uiso 1 1 calc R . .
H59E H 0.6902 -0.0663 0.2504 0.066 Uiso 1 1 calc R . .
H59F H 0.7451 -0.0836 0.2230 0.066 Uiso 1 1 calc R . .
C60B C 0.8087(2) -0.03746(15) 0.28796(12) 0.0391(10) Uani 1 1 d . . .
H60D H 0.8397 -0.0123 0.3007 0.059 Uiso 1 1 calc R . .
H60E H 0.8342 -0.0659 0.2802 0.059 Uiso 1 1 calc R . .
H60F H 0.7789 -0.0481 0.3072 0.059 Uiso 1 1 calc R . .
C61B C 0.75793(17) 0.20220(13) 0.14368(10) 0.0222(8) Uani 1 1 d . H .
C62B C 0.77142(18) 0.25280(13) 0.15319(11) 0.0290(9) Uani 1 1 d . . .
C63B C 0.8016(2) 0.28203(15) 0.12673(13) 0.0415(11) Uani 1 1 d . H .
H63B H 0.8092 0.3158 0.1334 0.050 Uiso 1 1 calc R . .
C64B C 0.8214(2) 0.26454(16) 0.09076(14) 0.0459(11) Uani 1 1 d D . .
C65B C 0.8101(2) 0.21581(15) 0.08240(12) 0.0382(10) Uani 1 1 d . H .
H65B H 0.8238 0.2026 0.0584 0.046 Uiso 1 1 calc R . .
C66B C 0.77920(18) 0.18422(14) 0.10744(11) 0.0285(8) Uani 1 1 d . . .
C67B C 0.75325(18) 0.27948(13) 0.19069(11) 0.0285(8) Uani 1 1 d . . .
H67B H 0.7439 0.2542 0.2111 0.034 Uiso 1 1 calc R . .
C68B C 0.6913(2) 0.31223(15) 0.18094(12) 0.0377(10) Uani 1 1 d . . .
H68D H 0.6536 0.2923 0.1682 0.057 Uiso 1 1 calc R . .
H68E H 0.7007 0.3385 0.1623 0.057 Uiso 1 1 calc R . .
H68F H 0.6799 0.3268 0.2060 0.057 Uiso 1 1 calc R . .
C69B C 0.8102(2) 0.31332(15) 0.21036(13) 0.0428(11) Uani 1 1 d . . .
H69D H 0.8512 0.2939 0.2171 0.064 Uiso 1 1 calc R . .
H69E H 0.7975 0.3280 0.2351 0.064 Uiso 1 1 calc R . .
H69F H 0.8180 0.3396 0.1913 0.064 Uiso 1 1 calc R . .
C70B C 0.8463(3) 0.3004(2) 0.05973(17) 0.0425(17) Uani 0.728(8) 1 d PDU H 1
H70C H 0.8085 0.3225 0.0484 0.051 Uiso 0.728(8) 1 calc PR H 1
C71B C 0.8732(4) 0.2747(3) 0.02531(19) 0.063(2) Uani 0.728(8) 1 d PDU H 1
H71G H 0.8858 0.2993 0.0062 0.094 Uiso 0.728(8) 1 calc PR H 1
H71H H 0.8387 0.2529 0.0114 0.094 Uiso 0.728(8) 1 calc PR H 1
H71I H 0.9126 0.2552 0.0360 0.094 Uiso 0.728(8) 1 calc PR H 1
C72B C 0.9018(4) 0.3313(4) 0.0815(2) 0.077(3) Uani 0.728(8) 1 d PDU H 1
H72G H 0.9173 0.3548 0.0624 0.116 Uiso 0.728(8) 1 calc PR H 1
H72H H 0.9390 0.3099 0.0926 0.116 Uiso 0.728(8) 1 calc PR H 1
H72I H 0.8852 0.3494 0.1036 0.116 Uiso 0.728(8) 1 calc PR H 1
C70" C 0.8729(8) 0.2966(6) 0.0714(5) 0.038(4) Uiso 0.272(8) 1 d PDU H 2
H70D H 0.9188 0.2824 0.0720 0.046 Uiso 0.272(8) 1 calc PR H 2
C71" C 0.8262(13) 0.2966(9) 0.0283(6) 0.095(5) Uiso 0.272(8) 1 d PDU H 2
H71J H 0.8497 0.3132 0.0082 0.142 Uiso 0.272(8) 1 calc PR H 2
H71K H 0.7844 0.3141 0.0307 0.142 Uiso 0.272(8) 1 calc PR H 2
H71L H 0.8161 0.2625 0.0197 0.142 Uiso 0.272(8) 1 calc PR H 2
C72" C 0.8689(12) 0.3529(7) 0.0803(7) 0.076(5) Uiso 0.272(8) 1 d PDU H 2
H72J H 0.9035 0.3703 0.0678 0.114 Uiso 0.272(8) 1 calc PR H 2
H72K H 0.8761 0.3584 0.1097 0.114 Uiso 0.272(8) 1 calc PR H 2
H72L H 0.8247 0.3654 0.0690 0.114 Uiso 0.272(8) 1 calc PR H 2
C73B C 0.76618(19) 0.13228(15) 0.09084(12) 0.0341(9) Uani 1 1 d . H .
H73B H 0.7461 0.1129 0.1117 0.041 Uiso 1 1 calc R . .
C74B C 0.7152(2) 0.13260(18) 0.05209(12) 0.0484(12) Uani 1 1 d . . .
H74D H 0.6746 0.1500 0.0573 0.073 Uiso 1 1 calc R H .
H74E H 0.7039 0.0986 0.0439 0.073 Uiso 1 1 calc R . .
H74F H 0.7346 0.1494 0.0304 0.073 Uiso 1 1 calc R . .
C75B C 0.8296(2) 0.10435(16) 0.08213(14) 0.0501(12) Uani 1 1 d . . .
H75D H 0.8624 0.1036 0.1068 0.075 Uiso 1 1 calc R H .
H75E H 0.8491 0.1213 0.0605 0.075 Uiso 1 1 calc R . .
H75F H 0.8176 0.0705 0.0736 0.075 Uiso 1 1 calc R . .
C76B C 0.63593(16) 0.13336(12) 0.13350(10) 0.0204(7) Uani 1 1 d . . .
C77B C 0.59491(17) 0.16944(13) 0.11156(10) 0.0224(8) Uani 1 1 d . . .
C78B C 0.54867(18) 0.15616(14) 0.07824(11) 0.0287(8) Uani 1 1 d . . .
H78B H 0.5212 0.1811 0.0646 0.034 Uiso 1 1 calc R . .
C79B C 0.54116(18) 0.10838(14) 0.06424(11) 0.0282(8) Uani 1 1 d . . .
C80B C 0.57995(17) 0.07319(14) 0.08658(11) 0.0272(8) Uani 1 1 d . . .
H80B H 0.5758 0.0399 0.0777 0.033 Uiso 1 1 calc R . .
C81B C 0.62435(17) 0.08347(13) 0.12102(10) 0.0212(8) Uani 1 1 d . . .
C82B C 0.59854(17) 0.22439(13) 0.12048(10) 0.0233(8) Uani 1 1 d . . .
H82B H 0.6314 0.2294 0.1455 0.028 Uiso 1 1 calc R . .
C83B C 0.53077(18) 0.24491(14) 0.12877(11) 0.0303(9) Uani 1 1 d . . .
H83D H 0.5351 0.2802 0.1348 0.045 Uiso 1 1 calc R . .
H83E H 0.5165 0.2277 0.1520 0.045 Uiso 1 1 calc R . .
H83F H 0.4974 0.2399 0.1048 0.045 Uiso 1 1 calc R . .
C84B C 0.6234(2) 0.25372(14) 0.08615(12) 0.0367(10) Uani 1 1 d . . .
H84D H 0.6672 0.2411 0.0814 0.055 Uiso 1 1 calc R . .
H84E H 0.6274 0.2886 0.0937 0.055 Uiso 1 1 calc R . .
H84F H 0.5914 0.2502 0.0613 0.055 Uiso 1 1 calc R . .
C85B C 0.4962(2) 0.09634(16) 0.02500(12) 0.0423(11) Uani 1 1 d . . .
H85B H 0.4653 0.1249 0.0182 0.051 Uiso 1 1 calc R . .
C86B C 0.4539(2) 0.05107(19) 0.02839(14) 0.0591(14) Uani 1 1 d . . .
H86D H 0.4261 0.0559 0.0500 0.089 Uiso 1 1 calc R . .
H86E H 0.4830 0.0224 0.0347 0.089 Uiso 1 1 calc R . .
H86F H 0.4250 0.0455 0.0026 0.089 Uiso 1 1 calc R . .
C87B C 0.5396(2) 0.0911(2) -0.00902(12) 0.0569(13) Uani 1 1 d . . .
H87D H 0.5666 0.1210 -0.0104 0.085 Uiso 1 1 calc R . .
H87E H 0.5108 0.0863 -0.0349 0.085 Uiso 1 1 calc R . .
H87F H 0.5693 0.0625 -0.0035 0.085 Uiso 1 1 calc R . .
C88B C 0.65666(18) 0.03849(13) 0.14365(11) 0.0252(8) Uani 1 1 d . . .
H88B H 0.6766 0.0490 0.1715 0.030 Uiso 1 1 calc R . .
C89B C 0.6020(2) -0.00023(15) 0.14756(13) 0.0406(10) Uani 1 1 d . . .
H89D H 0.6222 -0.0291 0.1621 0.061 Uiso 1 1 calc R . .
H89E H 0.5810 -0.0102 0.1205 0.061 Uiso 1 1 calc R . .
H89F H 0.5681 0.0140 0.1626 0.061 Uiso 1 1 calc R . .
C90B C 0.7120(2) 0.01513(15) 0.12251(12) 0.0407(10) Uani 1 1 d . . .
H90D H 0.7472 0.0395 0.1204 0.061 Uiso 1 1 calc R . .
H90E H 0.6930 0.0042 0.0953 0.061 Uiso 1 1 calc R . .
H90F H 0.7310 -0.0132 0.1383 0.061 Uiso 1 1 calc R . .
C91 C 0.3432(8) 0.2109(7) 0.0314(6) 0.098(5) Uiso 0.484(4) 1 d PDU I 1
H91A H 0.3592 0.2329 0.0540 0.146 Uiso 0.484(4) 1 calc PR I 1
H91B H 0.3530 0.2255 0.0060 0.146 Uiso 0.484(4) 1 calc PR I 1
H91C H 0.3659 0.1789 0.0355 0.146 Uiso 0.484(4) 1 calc PR I 1
C92 C 0.2680(7) 0.2035(5) 0.0295(5) 0.086(4) Uiso 0.484(4) 1 d PDU I 1
H92A H 0.2450 0.2358 0.0255 0.103 Uiso 0.484(4) 1 calc PR I 1
H92B H 0.2579 0.1893 0.0554 0.103 Uiso 0.484(4) 1 calc PR I 1
C93 C 0.2424(7) 0.1686(4) -0.0060(4) 0.101(4) Uiso 0.484(4) 1 d PDU I 1
H93A H 0.2618 0.1780 -0.0306 0.121 Uiso 0.484(4) 1 calc PR I 1
H93B H 0.1930 0.1704 -0.0120 0.121 Uiso 0.484(4) 1 calc PR I 1
C94 C 0.2649(9) 0.1155(4) 0.0079(5) 0.090(4) Uiso 0.484(4) 1 d PDU I 1
H94A H 0.3141 0.1156 0.0157 0.107 Uiso 0.484(4) 1 calc PR I 1
H94B H 0.2444 0.1072 0.0324 0.107 Uiso 0.484(4) 1 calc PR I 1
C95 C 0.2480(9) 0.0768(4) -0.0221(4) 0.112(4) Uiso 0.484(4) 1 d PDU I 1
H95A H 0.2765 0.0812 -0.0438 0.134 Uiso 0.484(4) 1 calc PR I 1
H95B H 0.2010 0.0818 -0.0345 0.134 Uiso 0.484(4) 1 calc PR I 1
C96 C 0.2549(10) 0.0251(4) -0.0080(5) 0.084(4) Uiso 0.484(4) 1 d PDU I 1
H96A H 0.2403 0.0028 -0.0307 0.126 Uiso 0.484(4) 1 calc PR I 1
H96B H 0.2272 0.0197 0.0136 0.126 Uiso 0.484(4) 1 calc PR I 1
H96C H 0.3019 0.0183 0.0025 0.126 Uiso 0.484(4) 1 calc PR I 1
C91' C 0.3116(13) 0.2211(10) 0.0286(9) 0.100(7) Uiso 0.284(7) 1 d PDU J 2
H91D H 0.3227 0.2537 0.0186 0.150 Uiso 0.284(7) 1 calc PR J 2
H91E H 0.3449 0.1970 0.0223 0.150 Uiso 0.284(7) 1 calc PR J 2
H91F H 0.3119 0.2226 0.0581 0.150 Uiso 0.284(7) 1 calc PR J 2
C92' C 0.2419(12) 0.2056(6) 0.0082(8) 0.115(7) Uiso 0.284(7) 1 d PDU J 2
H92C H 0.2074 0.2286 0.0157 0.138 Uiso 0.284(7) 1 calc PR J 2
H92D H 0.2401 0.2059 -0.0216 0.138 Uiso 0.284(7) 1 calc PR J 2
C93' C 0.2293(12) 0.1534(6) 0.0230(7) 0.114(6) Uiso 0.284(7) 1 d PDU J 2
H93C H 0.1822 0.1497 0.0279 0.137 Uiso 0.284(7) 1 calc PR J 2
H93D H 0.2591 0.1461 0.0485 0.137 Uiso 0.284(7) 1 calc PR J 2
C94' C 0.2450(16) 0.1180(6) -0.0120(6) 0.100(6) Uiso 0.284(7) 1 d PDU J 2
H94C H 0.2105 0.1209 -0.0361 0.120 Uiso 0.284(7) 1 calc PR J 2
H94D H 0.2895 0.1252 -0.0200 0.120 Uiso 0.284(7) 1 calc PR J 2
C95' C 0.2435(14) 0.0664(6) 0.0076(7) 0.096(6) Uiso 0.284(7) 1 d PDU J 2
H95C H 0.2727 0.0663 0.0340 0.115 Uiso 0.284(7) 1 calc PR J 2
H95D H 0.1973 0.0588 0.0126 0.115 Uiso 0.284(7) 1 calc PR J 2
C96' C 0.2665(17) 0.0277(7) -0.0190(8) 0.096(7) Uiso 0.284(7) 1 d PDU J 2
H96D H 0.2657 -0.0045 -0.0058 0.144 Uiso 0.284(7) 1 calc PR J 2
H96E H 0.3123 0.0351 -0.0239 0.144 Uiso 0.284(7) 1 calc PR J 2
H96F H 0.2368 0.0271 -0.0449 0.144 Uiso 0.284(7) 1 calc PR J 2
C91" C 0.3463(15) 0.2247(9) 0.0331(10) 0.068(7) Uiso 0.232(7) 1 d PDU K 3
H91G H 0.3362 0.2553 0.0467 0.103 Uiso 0.232(7) 1 calc PR K 3
H91H H 0.3563 0.2322 0.0058 0.103 Uiso 0.232(7) 1 calc PR K 3
H91I H 0.3851 0.2086 0.0487 0.103 Uiso 0.232(7) 1 calc PR K 3
C92" C 0.2861(14) 0.1903(8) 0.0303(12) 0.100(7) Uiso 0.232(7) 1 d PDU K 3
H92E H 0.2738 0.1850 0.0577 0.120 Uiso 0.232(7) 1 calc PR K 3
H92F H 0.2475 0.2060 0.0134 0.120 Uiso 0.232(7) 1 calc PR K 3
C93" C 0.3001(12) 0.1411(7) 0.0120(9) 0.090(6) Uiso 0.232(7) 1 d PDU K 3
H93E H 0.3077 0.1462 -0.0165 0.108 Uiso 0.232(7) 1 calc PR K 3
H93F H 0.3418 0.1272 0.0270 0.108 Uiso 0.232(7) 1 calc PR K 3
C94" C 0.2445(12) 0.1044(7) 0.0129(11) 0.083(6) Uiso 0.232(7) 1 d PDU K 3
H94E H 0.2250 0.1095 0.0383 0.100 Uiso 0.232(7) 1 calc PR K 3
H94F H 0.2091 0.1120 -0.0100 0.100 Uiso 0.232(7) 1 calc PR K 3
C95" C 0.2623(14) 0.0517(8) 0.0104(11) 0.105(6) Uiso 0.232(7) 1 d PDU K 3
H95E H 0.2726 0.0382 0.0381 0.126 Uiso 0.232(7) 1 calc PR K 3
H95F H 0.3031 0.0487 -0.0029 0.126 Uiso 0.232(7) 1 calc PR K 3
C96" C 0.2069(16) 0.0215(9) -0.0131(9) 0.106(7) Uiso 0.232(7) 1 d PDU K 3
H96G H 0.2225 -0.0125 -0.0158 0.159 Uiso 0.232(7) 1 calc PR K 3
H96H H 0.1945 0.0359 -0.0400 0.159 Uiso 0.232(7) 1 calc PR K 3
H96I H 0.1678 0.0213 0.0015 0.159 Uiso 0.232(7) 1 calc PR K 3

loop_
_atom_site_aniso_label
_atom_site_aniso_U_11
_atom_site_aniso_U_22
_atom_site_aniso_U_33
_atom_site_aniso_U_23
_atom_site_aniso_U_13
_atom_site_aniso_U_12
Si1A 0.0189(5) 0.0193(5) 0.0190(5) -0.0004(4) 0.0045(4) 0.0037(4)
Cl1A 0.0284(5) 0.0328(5) 0.0311(5) 0.0011(4) 0.0063(4) 0.0144(4)
Si2A 0.0154(5) 0.0199(5) 0.0197(5) -0.0012(4) 0.0043(4) 0.0002(4)
Cl2A 0.0236(5) 0.0299(5) 0.0332(5) -0.0077(4) 0.0061(4) -0.0080(4)
Si3A 0.0141(5) 0.0208(5) 0.0191(5) -0.0002(4) 0.0024(4) 0.0014(4)
Si4A 0.0160(5) 0.0189(5) 0.0225(5) -0.0020(4) 0.0044(4) -0.0003(4)
Si5A 0.0160(5) 0.0179(5) 0.0229(5) -0.0011(4) 0.0067(4) 0.0004(4)
Si6A 0.0219(5) 0.0191(5) 0.0206(5) -0.0003(4) 0.0084(4) 0.0010(4)
C1A 0.0213(18) 0.0217(18) 0.0202(17) -0.0005(15) 0.0042(14) -0.0008(14)
C2A 0.0199(18) 0.0262(19) 0.0209(18) -0.0013(15) 0.0007(14) -0.0002(15)
C3A 0.0211(19) 0.039(2) 0.0242(19) -0.0046(17) 0.0039(15) 0.0002(16)
C4A 0.0206(19) 0.050(2) 0.025(2) -0.0055(18) 0.0049(15) 0.0032(18)
C5A 0.028(2) 0.042(2) 0.0173(18) -0.0074(17) 0.0015(15) 0.0025(17)
C6A 0.0203(18) 0.0292(19) 0.0209(18) -0.0017(16) 0.0007(14) 0.0007(15)
C7A 0.0162(17) 0.034(2) 0.0186(17) -0.0006(16) 0.0041(13) 0.0019(15)
C8A 0.026(2) 0.049(2) 0.0219(19) 0.0007(18) 0.0000(15) 0.0133(18)
C9A 0.022(2) 0.046(2) 0.030(2) -0.0076(19) 0.0016(16) -0.0040(18)
C10A 0.024(2) 0.100(4) 0.027(2) -0.011(3) 0.0051(17) 0.006(2)
C11A 0.052(3) 0.116(5) 0.035(3) -0.028(3) 0.010(2) 0.022(3)
C12A 0.040(3) 0.131(5) 0.038(3) 0.010(3) 0.014(2) -0.017(3)
C13A 0.0199(19) 0.041(2) 0.0227(19) -0.0063(17) 0.0014(14) 0.0025(17)
C14A 0.026(2) 0.045(2) 0.036(2) -0.007(2) -0.0058(17) -0.0025(18)
C15A 0.027(2) 0.049(3) 0.027(2) -0.0029(19) -0.0045(16) 0.0082(19)
C16A 0.0185(18) 0.0244(18) 0.0209(18) -0.0019(15) 0.0014(14) 0.0028(15)
C17A 0.031(2) 0.028(2) 0.0218(18) -0.0010(16) 0.0067(15) 0.0049(16)
C18A 0.039(2) 0.031(2) 0.030(2) 0.0063(18) 0.0045(17) 0.0017(18)
C19A 0.037(2) 0.039(2) 0.028(2) 0.0065(19) -0.0033(17) 0.0137(19)
C20A 0.031(2) 0.040(2) 0.034(2) -0.0013(19) 0.0019(17) 0.0111(19)
C21A 0.0230(19) 0.029(2) 0.0256(19) -0.0035(16) 0.0019(15) 0.0060(16)
C22A 0.030(2) 0.028(2) 0.0268(19) 0.0053(17) 0.0037(16) -0.0019(16)
C23A 0.034(2) 0.044(2) 0.036(2) 0.008(2) 0.0110(18) -0.0016(19)
C24A 0.043(3) 0.037(2) 0.044(2) 0.001(2) 0.008(2) -0.009(2)
C25A 0.061(3) 0.045(3) 0.045(3) 0.017(2) -0.003(2) 0.018(2)
C26A 0.104(7) 0.072(6) 0.044(5) 0.025(4) -0.010(5) 0.027(6)
C27A 0.126(8) 0.052(5) 0.082(6) 0.007(5) -0.005(6) 0.041(5)
C28A 0.0172(18) 0.033(2) 0.036(2) -0.0018(18) -0.0002(15) 0.0048(16)
C29A 0.027(2) 0.058(3) 0.040(2) -0.009(2) -0.0028(18) -0.003(2)
C30A 0.021(2) 0.042(2) 0.044(2) -0.003(2) 0.0057(17) 0.0036(18)
C31A 0.028(2) 0.0199(18) 0.029(2) -0.0060(16) 0.0062(16) -0.0052(15)
C32A 0.027(2) 0.0249(19) 0.036(2) -0.0073(17) 0.0047(17) -0.0030(16)
C33A 0.039(3) 0.044(3) 0.061(3) -0.029(2) 0.014(2) -0.006(2)
C34A 0.044(3) 0.071(4) 0.092(4) -0.058(3) 0.019(3) -0.024(3)
C35A 0.030(2) 0.062(3) 0.093(4) -0.042(3) 0.012(2) -0.021(2)
C36A 0.030(2) 0.029(2) 0.045(2) -0.0116(19) 0.0088(18) -0.0081(17)
C37A 0.026(2) 0.026(2) 0.032(2) -0.0072(17) 0.0010(16) 0.0059(16)
C38A 0.065(3) 0.038(2) 0.041(3) -0.002(2) 0.004(2) 0.014(2)
C39A 0.031(2) 0.036(2) 0.041(2) -0.0081(19) 0.0093(18) 0.0014(18)
C40A 0.052(4) 0.042(4) 0.045(5) -0.011(4) -0.004(4) -0.011(3)
C41A 0.091(7) 0.039(4) 0.087(6) -0.005(4) -0.019(5) -0.011(5)
C42A 0.055(5) 0.069(5) 0.060(5) -0.035(4) 0.015(4) -0.028(4)
C43A 0.020(2) 0.031(2) 0.048(2) -0.0101(19) 0.0067(17) -0.0076(16)
C44A 0.036(2) 0.032(2) 0.056(3) -0.005(2) 0.013(2) -0.0075(19)
C45A 0.023(2) 0.051(3) 0.056(3) -0.010(2) 0.0021(19) -0.006(2)
C46A 0.0140(17) 0.0216(17) 0.0233(18) -0.0001(15) 0.0045(13) 0.0066(14)
C47A 0.0210(18) 0.0212(18) 0.033(2) -0.0003(16) 0.0089(15) 0.0036(15)
C48A 0.025(2) 0.0244(19) 0.040(2) -0.0003(18) 0.0170(17) 0.0016(16)
C49A 0.0221(19) 0.027(2) 0.034(2) -0.0028(17) 0.0105(16) 0.0030(16)
C50A 0.029(2) 0.0199(18) 0.041(2) -0.0015(17) 0.0122(17) 0.0027(16)
C51A 0.0221(19) 0.0227(18) 0.0243(18) 0.0007(16) 0.0039(14) 0.0031(15)
C52A 0.024(2) 0.0219(19) 0.041(2) -0.0040(17) 0.0141(17) 0.0003(16)
C53A 0.040(2) 0.030(2) 0.053(3) -0.003(2) 0.017(2) -0.0062(19)
C54A 0.026(2) 0.041(2) 0.051(3) -0.011(2) 0.0071(19) 0.0016(18)
C55A 0.032(2) 0.030(2) 0.046(2) -0.0068(19) 0.0222(19) -0.0013(18)
C56A 0.058(3) 0.056(3) 0.039(3) -0.014(2) 0.016(2) 0.001(2)
C57A 0.035(2) 0.036(2) 0.068(3) -0.014(2) 0.015(2) 0.011(2)
C58A 0.0240(19) 0.0183(18) 0.037(2) 0.0027(16) 0.0133(16) 0.0036(15)
C59A 0.030(2) 0.038(2) 0.039(2) 0.0046(19) 0.0074(18) -0.0041(18)
C60A 0.037(2) 0.035(2) 0.035(2) 0.0050(19) 0.0092(18) -0.0006(18)
C61A 0.0226(19) 0.027(2) 0.032(2) 0.0058(17) 0.0115(16) 0.0000(16)
C62A 0.0220(19) 0.031(2) 0.033(2) 0.0047(18) 0.0038(16) -0.0001(16)
C63A 0.047(3) 0.029(2) 0.051(3) 0.005(2) 0.013(2) -0.010(2)
C64A 0.043(3) 0.048(3) 0.052(3) 0.018(2) 0.021(2) -0.004(2)
C65A 0.041(3) 0.049(3) 0.038(2) 0.004(2) 0.0232(19) -0.003(2)
C66A 0.030(2) 0.037(2) 0.030(2) 0.0049(18) 0.0109(17) 0.0006(18)
C67A 0.038(2) 0.024(2) 0.035(2) 0.0036(18) 0.0076(18) -0.0024(17)
C68A 0.039(3) 0.040(2) 0.049(3) -0.007(2) 0.007(2) 0.002(2)
C69A 0.054(3) 0.027(2) 0.068(3) -0.007(2) 0.000(2) -0.004(2)
C70A 0.065(5) 0.058(5) 0.051(6) 0.026(5) 0.022(5) -0.021(4)
C71A 0.153(8) 0.090(6) 0.046(5) 0.013(5) 0.017(5) -0.050(6)
C72A 0.134(7) 0.107(7) 0.077(6) 0.024(5) 0.033(5) -0.070(6)
C73A 0.035(2) 0.043(2) 0.032(2) -0.0074(19) 0.0185(18) -0.0058(19)
C74A 0.048(3) 0.066(3) 0.033(2) -0.005(2) 0.019(2) -0.005(2)
C75A 0.049(3) 0.052(3) 0.055(3) -0.016(2) 0.026(2) 0.000(2)
C76A 0.0255(19) 0.0257(19) 0.0165(17) 0.0006(15) 0.0089(14) 0.0019(15)
C77A 0.027(2) 0.0269(19) 0.0238(19) 0.0018(16) 0.0102(15) 0.0004(16)
C78A 0.030(2) 0.031(2) 0.026(2) 0.0072(17) -0.0001(16) 0.0038(17)
C79A 0.033(2) 0.037(2) 0.0219(19) 0.0011(18) 0.0068(16) -0.0046(18)
C80A 0.041(2) 0.026(2) 0.0236(19) -0.0039(17) 0.0086(17) -0.0053(17)
C81A 0.032(2) 0.0239(19) 0.0231(19) 0.0000(16) 0.0138(16) -0.0013(16)
C82A 0.035(2) 0.024(2) 0.034(2) 0.0033(18) 0.0039(17) 0.0019(17)
C83A 0.043(3) 0.029(2) 0.038(2) -0.0012(19) 0.0058(19) 0.0081(19)
C84A 0.050(3) 0.031(2) 0.041(2) 0.0115(19) 0.005(2) -0.004(2)
C85A 0.043(3) 0.049(3) 0.025(2) -0.0006(19) -0.0035(18) -0.010(2)
C86A 0.054(4) 0.098(7) 0.039(3) -0.011(4) -0.019(3) 0.010(4)
C87A 0.064(4) 0.093(6) 0.027(3) -0.015(3) 0.012(3) -0.005(4)
C88A 0.034(2) 0.0220(19) 0.0249(19) -0.0029(16) 0.0051(16) -0.0005(16)
C89A 0.044(3) 0.029(2) 0.038(2) 0.0056(19) -0.0022(19) -0.0077(19)
C90A 0.052(3) 0.039(2) 0.046(3) 0.000(2) 0.016(2) 0.016(2)
Si1B 0.0196(5) 0.0205(5) 0.0176(5) 0.0000(4) 0.0061(4) 0.0034(4)
Cl1B 0.0296(5) 0.0341(5) 0.0269(5) 0.0010(4) 0.0067(4) 0.0156(4)
Si2B 0.0153(5) 0.0197(5) 0.0191(5) -0.0002(4) 0.0043(4) 0.0010(4)
Cl2B 0.0242(5) 0.0292(5) 0.0368(5) -0.0050(4) 0.0063(4) -0.0075(4)
Si3B 0.0147(5) 0.0226(5) 0.0180(5) 0.0019(4) 0.0027(4) 0.0020(4)
Si4B 0.0173(5) 0.0192(5) 0.0198(5) -0.0002(4) 0.0047(4) -0.0004(4)
Si5B 0.0174(5) 0.0175(5) 0.0203(5) 0.0004(4) 0.0065(4) 0.0016(4)
Si6B 0.0198(5) 0.0184(5) 0.0178(5) -0.0002(4) 0.0069(4) 0.0021(4)
C1B 0.0199(18) 0.0264(19) 0.0189(17) 0.0063(15) 0.0056(14) 0.0042(15)
C2B 0.0246(19) 0.029(2) 0.0202(18) 0.0028(16) 0.0043(14) 0.0057(16)
C3B 0.0230(19) 0.050(2) 0.0228(19) 0.0067(18) 0.0072(15) 0.0128(18)
C4B 0.042(2) 0.063(3) 0.0172(19) 0.0021(19) 0.0065(17) 0.022(2)
C5B 0.036(2) 0.053(3) 0.0158(18) 0.0000(18) 0.0016(16) 0.011(2)
C6B 0.028(2) 0.032(2) 0.0177(18) 0.0042(16) 0.0030(14) 0.0086(16)
C7B 0.0187(18) 0.036(2) 0.0191(18) 0.0000(16) 0.0050(14) 0.0059(16)
C8B 0.028(2) 0.055(3) 0.024(2) 0.0035(19) 0.0042(16) 0.0166(19)
C9B 0.021(2) 0.044(2) 0.037(2) 0.0018(19) 0.0025(16) 0.0006(18)
C10B 0.032(4) 0.070(7) 0.014(3) -0.003(4) 0.006(3) 0.011(4)
C11B 0.057(5) 0.063(6) 0.043(4) -0.018(4) 0.020(4) 0.008(5)
C12B 0.061(5) 0.081(7) 0.035(4) -0.001(5) 0.029(3) -0.006(5)
C13B 0.0215(19) 0.042(2) 0.0193(18) 0.0002(17) -0.0015(14) 0.0042(17)
C14B 0.047(3) 0.048(3) 0.036(2) -0.005(2) -0.006(2) 0.001(2)
C15B 0.036(2) 0.048(3) 0.026(2) 0.0067(19) 0.0027(17) 0.006(2)
C16B 0.0189(17) 0.0250(18) 0.0193(17) 0.0007(15) 0.0049(13) 0.0043(15)
C17B 0.0230(19) 0.0267(19) 0.0237(18) 0.0031(16) 0.0032(14) 0.0008(15)
C18B 0.030(2) 0.028(2) 0.031(2) 0.0099(17) 0.0055(16) 0.0007(17)
C19B 0.032(2) 0.030(2) 0.032(2) 0.0088(18) 0.0036(17) 0.0092(17)
C20B 0.0156(18) 0.036(2) 0.033(2) 0.0055(18) -0.0024(15) 0.0057(16)
C21B 0.0194(18) 0.0282(19) 0.0232(18) 0.0014(16) 0.0031(14) 0.0035(15)
C22B 0.0197(19) 0.032(2) 0.030(2) 0.0100(17) 0.0034(15) 0.0017(16)
C23B 0.025(2) 0.052(3) 0.046(2) 0.017(2) 0.0145(18) 0.0033(19)
C24B 0.030(2) 0.040(2) 0.042(2) 0.007(2) -0.0026(18) -0.0050(19)
C25B 0.032(2) 0.038(2) 0.046(3) 0.013(2) 0.0001(19) 0.0075(19)
C26B 0.072(6) 0.054(5) 0.041(4) 0.017(4) -0.023(4) -0.002(4)
C27B 0.081(6) 0.029(4) 0.059(5) 0.017(3) -0.006(5) 0.014(4)
C28B 0.0173(18) 0.031(2) 0.030(2) 0.0050(17) 0.0022(15) 0.0008(15)
C29B 0.027(2) 0.048(3) 0.040(2) 0.001(2) -0.0004(18) -0.0072(19)
C30B 0.022(2) 0.039(2) 0.043(2) 0.0054(19) 0.0085(17) 0.0031(17)
C31B 0.028(2) 0.0220(18) 0.0235(18) -0.0013(16) 0.0002(15) -0.0043(15)
C32B 0.038(2) 0.0241(19) 0.028(2) 0.0000(17) 0.0063(17) -0.0012(17)
C33B 0.051(3) 0.038(2) 0.052(3) -0.021(2) 0.010(2) -0.006(2)
C34B 0.049(3) 0.049(3) 0.062(3) -0.024(3) -0.002(2) -0.014(2)
C35B 0.036(3) 0.049(3) 0.056(3) -0.014(2) -0.004(2) -0.017(2)
C36B 0.027(2) 0.029(2) 0.040(2) -0.0041(18) 0.0048(17) -0.0090(17)
C37B 0.037(2) 0.0243(19) 0.026(2) -0.0071(16) 0.0062(16) 0.0038(17)
C38B 0.062(3) 0.038(2) 0.031(2) 0.002(2) 0.011(2) 0.015(2)
C39B 0.049(3) 0.036(2) 0.030(2) -0.0028(19) 0.0134(19) 0.009(2)
C40B 0.070(5) 0.054(5) 0.056(5) -0.023(4) 0.008(4) -0.038(4)
C41B 0.113(7) 0.055(5) 0.090(6) -0.038(4) -0.009(5) -0.023(5)
C42B 0.104(7) 0.083(5) 0.055(5) -0.017(4) -0.009(4) -0.039(5)
C43B 0.0199(19) 0.032(2) 0.041(2) 0.0009(18) 0.0045(16) -0.0079(16)
C44B 0.032(2) 0.036(2) 0.048(3) 0.003(2) 0.0067(19) -0.0077(19)
C45B 0.026(2) 0.051(3) 0.056(3) 0.000(2) 0.0029(19) -0.008(2)
C46B 0.0218(18) 0.0217(18) 0.0242(18) 0.0013(16) 0.0094(14) 0.0031(15)
C47B 0.024(2) 0.0251(19) 0.032(2) 0.0028(17) 0.0086(16) 0.0044(16)
C48B 0.031(2) 0.032(2) 0.037(2) 0.0012(19) 0.0206(18) 0.0066(17)
C49B 0.036(2) 0.027(2) 0.037(2) 0.0022(18) 0.0164(18) 0.0119(17)
C50B 0.034(2) 0.0216(19) 0.038(2) -0.0003(17) 0.0128(17) 0.0053(16)
C51B 0.0191(18) 0.0229(18) 0.034(2) 0.0026(17) 0.0106(15) 0.0086(15)
C52B 0.023(2) 0.031(2) 0.043(2) 0.0007(19) 0.0141(17) 0.0013(17)
C53B 0.040(3) 0.037(2) 0.050(3) 0.007(2) 0.016(2) -0.003(2)
C54B 0.030(2) 0.049(3) 0.047(3) -0.006(2) 0.0098(19) 0.000(2)
C55B 0.048(3) 0.032(2) 0.051(3) -0.006(2) 0.027(2) 0.008(2)
C56B 0.077(4) 0.087(4) 0.048(3) -0.024(3) 0.006(3) 0.028(3)
C57B 0.050(3) 0.039(3) 0.069(3) -0.016(2) 0.015(2) 0.017(2)
C58B 0.024(2) 0.0202(18) 0.038(2) 0.0023(17) 0.0125(16) 0.0045(15)
C59B 0.033(2) 0.051(3) 0.046(3) 0.011(2) 0.0025(19) -0.011(2)
C60B 0.042(3) 0.042(2) 0.035(2) 0.003(2) 0.0118(19) -0.006(2)
C61B 0.0194(18) 0.0256(19) 0.0222(18) 0.0056(16) 0.0055(14) 0.0036(15)
C62B 0.030(2) 0.0257(19) 0.035(2) 0.0026(17) 0.0165(17) 0.0014(16)
C63B 0.051(3) 0.026(2) 0.053(3) 0.003(2) 0.027(2) -0.0046(19)
C64B 0.049(3) 0.043(3) 0.054(3) 0.009(2) 0.034(2) -0.002(2)
C65B 0.041(3) 0.043(2) 0.036(2) 0.002(2) 0.0229(19) 0.003(2)
C66B 0.027(2) 0.032(2) 0.029(2) 0.0026(17) 0.0155(16) 0.0038(17)
C67B 0.034(2) 0.0217(19) 0.031(2) -0.0012(17) 0.0105(17) -0.0033(16)
C68B 0.044(3) 0.034(2) 0.037(2) -0.0059(19) 0.0114(19) 0.0042(19)
C69B 0.039(2) 0.032(2) 0.056(3) -0.007(2) 0.001(2) 0.0000(19)
C70B 0.033(3) 0.069(4) 0.025(3) 0.014(3) 0.003(3) -0.011(3)
C71B 0.067(5) 0.071(5) 0.061(4) 0.022(4) 0.044(3) -0.002(4)
C72B 0.080(6) 0.101(6) 0.054(4) 0.005(4) 0.025(4) -0.040(5)
C73B 0.034(2) 0.039(2) 0.033(2) -0.0066(19) 0.0192(18) 0.0021(19)
C74B 0.052(3) 0.063(3) 0.034(2) -0.013(2) 0.020(2) -0.006(2)
C75B 0.047(3) 0.045(3) 0.065(3) -0.019(2) 0.030(2) 0.001(2)
C76B 0.0200(18) 0.0233(18) 0.0205(17) -0.0003(15) 0.0122(14) 0.0012(15)
C77B 0.0240(19) 0.0259(19) 0.0184(18) -0.0021(15) 0.0069(14) 0.0022(15)
C78B 0.029(2) 0.032(2) 0.0252(19) 0.0011(17) 0.0044(16) 0.0072(17)
C79B 0.027(2) 0.033(2) 0.0237(19) -0.0031(17) 0.0021(15) 0.0029(17)
C80B 0.027(2) 0.027(2) 0.027(2) -0.0064(17) 0.0026(15) 0.0018(16)
C81B 0.0202(18) 0.0253(19) 0.0188(17) -0.0012(15) 0.0043(14) 0.0007(15)
C82B 0.0259(19) 0.0242(19) 0.0198(18) 0.0025(15) 0.0033(14) 0.0050(15)
C83B 0.031(2) 0.028(2) 0.032(2) 0.0023(17) 0.0032(16) 0.0109(17)
C84B 0.042(2) 0.031(2) 0.037(2) 0.0085(19) 0.0069(19) 0.0027(19)
C85B 0.048(3) 0.042(3) 0.033(2) -0.009(2) -0.0056(19) 0.009(2)
C86B 0.052(3) 0.071(4) 0.050(3) -0.022(3) -0.009(2) -0.005(3)
C87B 0.068(3) 0.075(4) 0.025(2) -0.010(2) 0.000(2) 0.003(3)
C88B 0.029(2) 0.0222(18) 0.0243(19) -0.0038(16) 0.0028(15) -0.0002(16)
C89B 0.050(3) 0.030(2) 0.041(2) 0.0054(19) 0.001(2) -0.0072(19)
C90B 0.047(3) 0.035(2) 0.042(2) 0.002(2) 0.013(2) 0.014(2)

loop_
_atom_type_symbol
_atom_type_description
_atom_type_scat_dispersion_real
_atom_type_scat_dispersion_imag
_atom_type_scat_source
C C 0.0033 0.0016 'International Tables Vol C Tables 4.2.6.8 and 6.1.1.4'
H H 0.0000 0.0000 'International Tables Vol C Tables 4.2.6.8 and 6.1.1.4'
Si Si 0.0817 0.0704 'International Tables Vol C Tables 4.2.6.8 and 6.1.1.4'
Cl Cl 0.1484 0.1585 'International Tables Vol C Tables 4.2.6.8 and 6.1.1.4'

loop_
_geom_angle_atom_site_label_1
_geom_angle_atom_site_label_2
_geom_angle_atom_site_label_3
_geom_angle
Cl1A Si1A Si2A 123.72(5)
Cl1A Si1A Si6A 122.71(5)
Si2A Si1A Si6A 95.18(5)
Cl1A Si1A Si4A 127.29(5)
Si2A Si1A Si4A 73.14(4)
Si6A Si1A Si4A 101.58(5)
Cl1A Si1A Si5A 176.35(6)
Si2A Si1A Si5A 54.18(3)
Si6A Si1A Si5A 56.11(4)
Si4A Si1A Si5A 55.82(3)
Cl2A Si2A Si1A 125.83(6)
Cl2A Si2A Si3A 123.55(5)
Si1A Si2A Si3A 98.05(5)
Cl2A Si2A Si5A 125.27(5)
Si1A Si2A Si5A 73.78(4)
Si3A Si2A Si5A 97.63(5)
Cl2A Si2A Si4A 178.53(5)
Si1A Si2A Si4A 54.46(4)
Si3A Si2A Si4A 55.22(3)
Si5A Si2A Si4A 56.14(3)
C16A Si3A C1A 105.14(14)
C16A Si3A Si2A 114.09(11)
C1A Si3A Si2A 121.69(11)
C16A Si3A Si4A 121.87(11)
C1A Si3A Si4A 119.73(11)
Si2A Si3A Si4A 72.37(4)
C31A Si4A Si1A 124.03(12)
C31A Si4A Si3A 116.36(11)
Si1A Si4A Si3A 94.06(4)
C31A Si4A Si5A 143.13(11)
Si1A Si4A Si5A 71.20(4)
Si3A Si4A Si5A 93.22(4)
C31A Si4A Si2A 163.48(11)
Si1A Si4A Si2A 52.40(3)
Si3A Si4A Si2A 52.41(3)
Si5A Si4A Si2A 53.37(3)
C46A Si5A Si2A 124.65(11)
C46A Si5A Si6A 122.02(11)
Si2A Si5A Si6A 90.12(4)
C46A Si5A Si4A 136.71(11)
Si2A Si5A Si4A 70.49(4)
Si6A Si5A Si4A 95.53(4)
C46A Si5A Si1A 170.04(11)
Si2A Si5A Si1A 52.04(3)
Si6A Si5A Si1A 51.74(3)
Si4A Si5A Si1A 52.98(3)
C61A Si6A C76A 105.07(15)
C61A Si6A Si1A 125.13(12)
C76A Si6A Si1A 108.81(10)
C61A Si6A Si5A 118.20(12)
C76A Si6A Si5A 125.65(11)
Si1A Si6A Si5A 72.16(4)
C2A C1A C6A 116.9(3)
C2A C1A Si3A 124.6(2)
C6A C1A Si3A 117.9(2)
C3A C2A C1A 119.5(3)
C3A C2A C7A 114.8(3)
C1A C2A C7A 125.8(3)
C4A C3A C2A 123.3(3)
C3A C4A C5A 117.1(3)
C3A C4A C10A 121.4(3)
C5A C4A C10A 121.5(3)
C4A C5A C6A 122.5(3)
C5A C6A C1A 120.5(3)
C5A C6A C13A 115.7(3)
C1A C6A C13A 123.8(3)
C2A C7A C9A 112.6(3)
C2A C7A C8A 111.6(3)
C9A C7A C8A 109.1(3)
C11A C10A C4A 112.3(4)
C11A C10A C12A 110.8(4)
C4A C10A C12A 110.5(4)
C6A C13A C15A 110.9(3)
C6A C13A C14A 112.5(3)
C15A C13A C14A 110.1(3)
C21A C16A C17A 117.1(3)
C21A C16A Si3A 125.1(3)
C17A C16A Si3A 117.3(2)
C18A C17A C16A 120.7(3)
C18A C17A C22A 116.1(3)
C16A C17A C22A 123.2(3)
C19A C18A C17A 121.7(4)
C20A C19A C18A 117.6(3)
C20A C19A C25A 120.1(4)
C18A C19A C25A 122.2(4)
C19A C20A C21A 123.0(4)
C20A C21A C16A 119.8(3)
C20A C21A C28A 115.2(3)
C16A C21A C28A 125.0(3)
C17A C22A C24A 111.8(3)
C17A C22A C23A 111.1(3)
C24A C22A C23A 110.2(3)
C27A C25A C27' 36.5(7)
C27A C25A C26' 134.7(8)
C27' C25A C26' 116.0(9)
C27A C25A C26A 119.3(7)
C27' C25A C26A 87.6(9)
C26' C25A C26A 34.7(6)
C27A C25A C19A 113.2(5)
C27' C25A C19A 114.4(8)
C26' C25A C19A 111.8(6)
C26A C25A C19A 110.9(5)
C21A C28A C29A 113.7(3)
C21A C28A C30A 110.4(3)
C29A C28A C30A 109.4(3)
C36A C31A C32A 117.4(3)
C36A C31A Si4A 124.2(3)
C32A C31A Si4A 117.8(3)
C33A C32A C31A 119.2(3)
C33A C32A C37A 116.7(3)
C31A C32A C37A 123.8(3)
C34A C33A C32A 123.7(4)
C33A C34A C35A 117.3(4)
C33A C34A C40A 120.0(5)
C35A C34A C40A 121.8(5)
C33A C34A C40' 120.9(6)
C35A C34A C40' 117.9(6)
C40A C34A C40' 28.8(4)
C34A C35A C36A 122.4(4)
C35A C36A C31A 119.8(4)
C35A C36A C43A 117.4(3)
C31A C36A C43A 122.5(3)
C32A C37A C38A 108.2(3)
C32A C37A C39A 114.8(3)
C38A C37A C39A 109.5(3)
C41A C40A C42A 107.5(7)
C41A C40A C34A 104.9(7)
C42A C40A C34A 116.8(6)
C41' C40' C34A 112.9(10)
C41' C40' C42' 99.9(11)
C34A C40' C42' 91.5(11)
C36A C43A C45A 114.6(3)
C36A C43A C44A 108.7(3)
C45A C43A C44A 108.6(3)
C51A C46A C47A 117.6(3)
C51A C46A Si5A 122.9(2)
C47A C46A Si5A 117.8(2)
C48A C47A C46A 119.3(3)
C48A C47A C52A 116.9(3)
C46A C47A C52A 122.9(3)
C49A C48A C47A 122.8(3)
C48A C49A C50A 116.9(3)
C48A C49A C55A 121.5(3)
C50A C49A C55A 121.5(3)
C49A C50A C51A 123.0(3)
C50A C51A C46A 119.3(3)
C50A C51A C58A 115.8(3)
C46A C51A C58A 124.7(3)
C47A C52A C53A 116.5(3)
C47A C52A C54A 107.9(3)
C53A C52A C54A 108.9(3)
C49A C55A C56A 110.6(3)
C49A C55A C57A 111.7(3)
C56A C55A C57A 110.8(3)
C59A C58A C51A 114.0(3)
C59A C58A C60A 109.3(3)
C51A C58A C60A 109.0(3)
C62A C61A C66A 117.4(3)
C62A C61A Si6A 125.7(3)
C66A C61A Si6A 116.7(3)
C63A C62A C61A 119.1(3)
C63A C62A C67A 114.9(3)
C61A C62A C67A 126.0(3)
C64A C63A C62A 123.6(4)
C65A C64A C63A 116.6(4)
C65A C64A C70' 128.8(10)
C63A C64A C70' 114.2(10)
C65A C64A C70A 116.8(6)
C63A C64A C70A 126.4(6)
C70' C64A C70A 15.4(11)
C64A C65A C66A 123.2(4)
C65A C66A C61A 120.0(4)
C65A C66A C73A 115.6(3)
C61A C66A C73A 124.4(3)
C62A C67A C69A 112.9(3)
C62A C67A C68A 112.2(3)
C69A C67A C68A 106.5(3)
C71A C70A C72A 113.6(8)
C71A C70A C64A 115.8(7)
C72A C70A C64A 112.5(7)
C72' C70' C71' 120.9(16)
C72' C70' C64A 115.2(15)
C71' C70' C64A 104.6(15)
C66A C73A C74A 110.5(4)
C66A C73A C75A 115.2(3)
C74A C73A C75A 108.6(3)
C81A C76A C77A 116.5(3)
C81A C76A Si6A 127.2(3)
C77A C76A Si6A 115.9(3)
C78A C77A C76A 120.6(3)
C78A C77A C82A 115.1(3)
C76A C77A C82A 124.3(3)
C79A C78A C77A 122.5(4)
C80A C79A C78A 116.8(3)
C80A C79A C85A 120.8(4)
C78A C79A C85A 122.3(4)
C79A C80A C81A 123.6(4)
C80A C81A C76A 119.6(3)
C80A C81A C88A 115.3(3)
C76A C81A C88A 125.1(3)
C77A C82A C84A 111.7(3)
C77A C82A C83A 111.5(3)
C84A C82A C83A 109.4(3)
C86' C85A C87A 124.9(14)
C86' C85A C79A 118.4(14)
C87A C85A C79A 110.4(4)
C86' C85A C87' 112.0(15)
C87A C85A C87' 23.0(15)
C79A C85A C87' 108.5(16)
C86' C85A C86A 27.9(15)
C87A C85A C86A 108.5(5)
C79A C85A C86A 114.0(4)
C87' C85A C86A 89.7(15)
C81A C88A C90A 113.7(3)
C81A C88A C89A 109.1(3)
C90A C88A C89A 110.1(3)
Cl1B Si1B Si2B 124.11(5)
Cl1B Si1B Si6B 122.30(5)
Si2B Si1B Si6B 95.15(5)
Cl1B Si1B Si4B 127.31(5)
Si2B Si1B Si4B 73.21(4)
Si6B Si1B Si4B 101.77(5)
Cl1B Si1B Si5B 176.48(6)
Si2B Si1B Si5B 54.20(3)
Si6B Si1B Si5B 56.19(3)
Si4B Si1B Si5B 55.88(3)
Cl2B Si2B Si1B 126.20(6)
Cl2B Si2B Si3B 123.20(5)
Si1B Si2B Si3B 97.80(5)
Cl2B Si2B Si5B 125.60(5)
Si1B Si2B Si5B 73.68(4)
Si3B Si2B Si5B 97.67(5)
Cl2B Si2B Si4B 178.13(5)
Si1B Si2B Si4B 54.37(4)
Si3B Si2B Si4B 55.12(3)
Si5B Si2B Si4B 56.13(3)
C16B Si3B C1B 105.30(14)
C16B Si3B Si2B 114.81(11)
C1B Si3B Si2B 121.26(11)
C16B Si3B Si4B 122.77(11)
C1B Si3B Si4B 118.37(11)
Si2B Si3B Si4B 72.44(4)
C31B Si4B Si1B 124.56(12)
C31B Si4B Si3B 116.10(11)
Si1B Si4B Si3B 94.02(4)
C31B Si4B Si5B 142.98(12)
Si1B Si4B Si5B 71.16(4)
Si3B Si4B Si5B 93.33(4)
C31B Si4B Si2B 163.68(11)
Si1B Si4B Si2B 52.43(3)
Si3B Si4B Si2B 52.43(3)
Si5B Si4B Si2B 53.33(3)
C46B Si5B Si2B 124.59(11)
C46B Si5B Si6B 121.90(11)
Si2B Si5B Si6B 90.05(4)
C46B Si5B Si4B 136.89(12)
Si2B Si5B Si4B 70.54(4)
Si6B Si5B Si4B 95.53(4)
C46B Si5B Si1B 169.90(12)
Si2B Si5B Si1B 52.12(3)
Si6B Si5B Si1B 51.68(3)
Si4B Si5B Si1B 52.96(3)
C61B Si6B C76B 104.80(14)
C61B Si6B Si1B 125.25(11)
C76B Si6B Si1B 108.47(10)
C61B Si6B Si5B 119.18(11)
C76B Si6B Si5B 125.14(11)
Si1B Si6B Si5B 72.13(4)
C2B C1B C6B 117.3(3)
C2B C1B Si3B 125.5(3)
C6B C1B Si3B 116.9(2)
C3B C2B C1B 119.5(3)
C3B C2B C7B 115.0(3)
C1B C2B C7B 125.5(3)
C4B C3B C2B 123.1(3)
C5B C4B C3B 117.5(3)
C5B C4B C10B 123.8(4)
C3B C4B C10B 118.2(5)
C5B C4B C10" 115.2(7)
C3B C4B C10" 126.0(7)
C10B C4B C10" 20.2(5)
C4B C5B C6B 122.5(3)
C5B C6B C1B 120.2(3)
C5B C6B C13B 115.5(3)
C1B C6B C13B 124.3(3)
C2B C7B C8B 111.6(3)
C2B C7B C9B 112.6(3)
C8B C7B C9B 108.4(3)
C12B C10B C11B 110.7(6)
C12B C10B C4B 113.2(6)
C11B C10B C4B 107.1(7)
C11" C10" C12" 110.8(11)
C11" C10" C4B 120.2(11)
C12" C10" C4B 104.4(11)
C6B C13B C14B 113.1(3)
C6B C13B C15B 110.0(3)
C14B C13B C15B 109.4(3)
C17B C16B C21B 116.3(3)
C17B C16B Si3B 117.6(2)
C21B C16B Si3B 125.8(3)
C18B C17B C16B 120.7(3)
C18B C17B C22B 116.4(3)
C16B C17B C22B 122.9(3)
C19B C18B C17B 122.7(3)
C18B C19B C20B 117.0(3)
C18B C19B C25B 122.3(3)
C20B C19B C25B 120.7(3)
C19B C20B C21B 122.8(3)
C20B C21B C16B 120.4(3)
C20B C21B C28B 115.6(3)
C16B C21B C28B 124.0(3)
C24B C22B C17B 111.5(3)
C24B C22B C23B 111.0(3)
C17B C22B C23B 111.3(3)
C27" C25B C26" 113.0(8)
C27" C25B C26B 132.9(7)
C26" C25B C26B 26.0(7)
C27" C25B C19B 110.0(7)
C26" C25B C19B 110.8(8)
C26B C25B C19B 109.2(4)
C27" C25B C27B 28.3(5)
C26" C25B C27B 86.0(8)
C26B C25B C27B 109.1(5)
C19B C25B C27B 115.3(4)
C21B C28B C30B 110.6(3)
C21B C28B C29B 112.9(3)
C30B C28B C29B 109.5(3)
C36B C31B C32B 118.0(3)
C36B C31B Si4B 124.1(3)
C32B C31B Si4B 117.4(3)
C33B C32B C31B 119.4(4)
C33B C32B C37B 116.2(3)
C31B C32B C37B 124.1(3)
C34B C33B C32B 122.4(4)
C33B C34B C35B 118.0(4)
C33B C34B C40B 124.8(5)
C35B C34B C40B 117.2(5)
C33B C34B C40" 114.7(9)
C35B C34B C40" 125.1(8)
C40B C34B C40" 19.2(8)
C34B C35B C36B 122.0(4)
C35B C36B C31B 120.0(4)
C35B C36B C43B 117.3(3)
C31B C36B C43B 122.5(3)
C32B C37B C38B 107.9(3)
C32B C37B C39B 115.5(3)
C38B C37B C39B 108.8(3)
C34B C40B C41B 111.5(6)
C34B C40B C42B 105.0(6)
C41B C40B C42B 104.2(8)
C42" C40" C41" 108.5(14)
C42" C40" C34B 116.9(14)
C41" C40" C34B 101.5(15)
C36B C43B C45B 114.2(3)
C36B C43B C44B 108.0(3)
C45B C43B C44B 109.3(3)
C51B C46B C47B 117.3(3)
C51B C46B Si5B 123.2(2)
C47B C46B Si5B 117.9(2)
C48B C47B C46B 119.5(3)
C48B C47B C52B 117.4(3)
C46B C47B C52B 122.6(3)
C49B C48B C47B 123.2(3)
C48B C49B C50B 116.9(3)
C48B C49B C55B 122.0(3)
C50B C49B C55B 121.1(3)
C49B C50B C51B 122.9(3)
C50B C51B C46B 119.1(3)
C50B C51B C58B 116.3(3)
C46B C51B C58B 124.1(3)
C47B C52B C53B 116.4(3)
C47B C52B C54B 107.2(3)
C53B C52B C54B 108.5(3)
C57B C55B C49B 113.2(4)
C57B C55B C56B 110.5(4)
C49B C55B C56B 110.8(4)
C51B C58B C60B 110.4(3)
C51B C58B C59B 113.3(3)
C60B C58B C59B 108.7(3)
C66B C61B C62B 116.6(3)
C66B C61B Si6B 117.2(3)
C62B C61B Si6B 126.1(2)
C63B C62B C61B 119.7(3)
C63B C62B C67B 115.0(3)
C61B C62B C67B 125.2(3)
C62B C63B C64B 123.6(4)
C65B C64B C63B 116.4(4)
C65B C64B C70B 122.1(4)
C63B C64B C70B 121.0(4)
C65B C64B C70" 124.0(7)
C63B C64B C70" 116.7(7)
C70B C64B C70" 23.3(6)
C64B C65B C66B 123.2(4)
C65B C66B C61B 120.4(4)
C65B C66B C73B 114.7(3)
C61B C66B C73B 124.7(3)
C62B C67B C68B 112.4(3)
C62B C67B C69B 112.3(3)
C68B C67B C69B 106.4(3)
C72B C70B C71B 107.6(6)
C72B C70B C64B 108.4(5)
C71B C70B C64B 113.6(5)
C64B C70" C72" 114.4(14)
C64B C70" C71" 91.6(13)
C72" C70" C71" 97.5(12)
C66B C73B C74B 111.2(4)
C66B C73B C75B 114.5(3)
C74B C73B C75B 108.7(3)
C77B C76B C81B 116.4(3)
C77B C76B Si6B 116.8(2)
C81B C76B Si6B 126.5(3)
C78B C77B C76B 120.7(3)
C78B C77B C82B 114.7(3)
C76B C77B C82B 124.6(3)
C79B C78B C77B 122.8(4)
C78B C79B C80B 116.0(3)
C78B C79B C85B 121.2(4)
C80B C79B C85B 122.7(3)
C81B C80B C79B 124.1(3)
C80B C81B C76B 119.7(3)
C80B C81B C88B 115.5(3)
C76B C81B C88B 124.8(3)
C77B C82B C84B 112.0(3)
C77B C82B C83B 111.7(3)
C84B C82B C83B 109.7(3)
C86B C85B C79B 112.8(4)
C86B C85B C87B 111.5(4)
C79B C85B C87B 108.7(4)
C81B C88B C90B 113.0(3)
C81B C88B C89B 108.9(3)
C90B C88B C89B 109.3(3)
C91 C92 C93 109.8(10)
C92 C93 C94 106.6(10)
C95 C94 C93 115.6(13)
C94 C95 C96 117.7(13)
C93' C92' C91' 107.1(14)
C92' C93' C94' 105.4(13)
C95' C94' C93' 102.8(13)
C96' C95' C94' 111.1(15)
C93" C92" C91" 112.0(15)
C94" C93" C92" 113.3(15)
C95" C94" C93" 116.8(17)
C94" C95" C96" 112.7(16)

loop_
_geom_bond_atom_site_label_1
_geom_bond_atom_site_label_2
_geom_bond_distance
Si1A Cl1A 2.0671(12)
Si1A Si2A 2.3249(13)
Si1A Si6A 2.3354(12)
Si1A Si4A 2.3879(13)
Si1A Si5A 2.8313(13)
Si2A Cl2A 2.0686(12)
Si2A Si3A 2.3351(13)
Si2A Si5A 2.3911(12)
Si2A Si4A 2.8084(13)
Si3A C16A 1.925(3)
Si3A C1A 1.929(3)
Si3A Si4A 2.4202(13)
Si4A C31A 1.909(3)
Si4A Si5A 2.4743(13)
Si5A C46A 1.914(3)
Si5A Si6A 2.4690(13)
Si6A C61A 1.936(3)
Si6A C76A 1.950(4)
C1A C2A 1.422(4)
C1A C6A 1.422(5)
C2A C3A 1.403(5)
C2A C7A 1.527(5)
C3A C4A 1.373(5)
C4A C5A 1.383(5)
C4A C10A 1.518(5)
C5A C6A 1.391(5)
C6A C13A 1.522(5)
C7A C9A 1.528(5)
C7A C8A 1.539(5)
C10A C11A 1.518(7)
C10A C12A 1.532(7)
C13A C15A 1.527(5)
C13A C14A 1.530(5)
C16A C21A 1.416(4)
C16A C17A 1.417(5)
C17A C18A 1.396(5)
C17A C22A 1.524(5)
C18A C19A 1.382(5)
C19A C20A 1.378(6)
C19A C25A 1.521(5)
C20A C21A 1.390(5)
C21A C28A 1.514(5)
C22A C24A 1.525(5)
C22A C23A 1.536(5)
C25A C27A 1.415(8)
C25A C27' 1.472(12)
C25A C26' 1.486(10)
C25A C26A 1.487(8)
C28A C29A 1.534(5)
C28A C30A 1.538(5)
C31A C36A 1.419(5)
C31A C32A 1.428(5)
C32A C33A 1.381(5)
C32A C37A 1.518(5)
C33A C34A 1.372(6)
C34A C35A 1.378(6)
C34A C40A 1.559(8)
C34A C40' 1.567(12)
C35A C36A 1.397(5)
C36A C43A 1.518(5)
C37A C38A 1.526(5)
C37A C39A 1.527(5)
C40A C41A 1.478(9)
C40A C42A 1.490(9)
C40' C41' 1.528(13)
C40' C42' 1.573(13)
C43A C45A 1.528(5)
C43A C44A 1.532(6)
C46A C51A 1.422(5)
C46A C47A 1.424(4)
C47A C48A 1.398(5)
C47A C52A 1.521(5)
C48A C49A 1.382(5)
C49A C50A 1.387(5)
C49A C55A 1.511(5)
C50A C51A 1.394(5)
C51A C58A 1.524(5)
C52A C53A 1.524(5)
C52A C54A 1.531(5)
C55A C56A 1.528(6)
C55A C57A 1.528(6)
C58A C59A 1.519(5)
C58A C60A 1.529(5)
C61A C62A 1.420(5)
C61A C66A 1.428(5)
C62A C63A 1.399(5)
C62A C67A 1.534(5)
C63A C64A 1.383(6)
C64A C65A 1.377(6)
C64A C70' 1.505(14)
C64A C70A 1.535(8)
C65A C66A 1.386(5)
C66A C73A 1.526(5)
C67A C69A 1.538(5)
C67A C68A 1.539(5)
C70A C71A 1.442(10)
C70A C72A 1.467(11)
C70' C72' 1.405(15)
C70' C71' 1.429(14)
C73A C74A 1.532(6)
C73A C75A 1.538(5)
C76A C81A 1.414(5)
C76A C77A 1.422(5)
C77A C78A 1.396(5)
C77A C82A 1.519(5)
C78A C79A 1.375(5)
C79A C80A 1.372(5)
C79A C85A 1.516(5)
C80A C81A 1.397(5)
C81A C88A 1.528(5)
C82A C84A 1.531(5)
C82A C83A 1.532(5)
C85A C86' 1.481(15)
C85A C87A 1.514(6)
C85A C87' 1.523(15)
C85A C86A 1.536(7)
C88A C90A 1.530(5)
C88A C89A 1.539(5)
Si1B Cl1B 2.0678(12)
Si1B Si2B 2.3266(13)
Si1B Si6B 2.3321(12)
Si1B Si4B 2.3859(13)
Si1B Si5B 2.8290(13)
Si2B Cl2B 2.0675(13)
Si2B Si3B 2.3364(13)
Si2B Si5B 2.3908(12)
Si2B Si4B 2.8103(13)
Si3B C16B 1.916(3)
Si3B C1B 1.927(3)
Si3B Si4B 2.4181(13)
Si4B C31B 1.924(4)
Si4B Si5B 2.4748(13)
Si5B C46B 1.912(3)
Si5B Si6B 2.4696(13)
Si6B C61B 1.932(3)
Si6B C76B 1.941(4)
C1B C2B 1.420(4)
C1B C6B 1.425(5)
C2B C3B 1.395(5)
C2B C7B 1.526(5)
C3B C4B 1.381(5)
C4B C5B 1.375(5)
C4B C10B 1.538(7)
C4B C10" 1.551(12)
C5B C6B 1.394(5)
C6B C13B 1.517(5)
C7B C8B 1.528(5)
C7B C9B 1.532(5)
C10B C12B 1.528(10)
C10B C11B 1.531(9)
C10" C11" 1.520(12)
C10" C12" 1.536(13)
C13B C14B 1.529(5)
C13B C15B 1.533(5)
C16B C17B 1.423(5)
C16B C21B 1.424(4)
C17B C18B 1.392(5)
C17B C22B 1.525(5)
C18B C19B 1.380(5)
C19B C20B 1.381(5)
C19B C25B 1.514(5)
C20B C21B 1.394(5)
C21B C28B 1.523(5)
C22B C24B 1.525(5)
C22B C23B 1.536(5)
C25B C27" 1.489(11)
C25B C26" 1.508(11)
C25B C26B 1.514(7)
C25B C27B 1.522(8)
C28B C30B 1.532(5)
C28B C29B 1.537(5)
C31B C36B 1.408(5)
C31B C32B 1.424(5)
C32B C33B 1.385(5)
C32B C37B 1.526(5)
C33B C34B 1.379(6)
C34B C35B 1.383(6)
C34B C40B 1.534(7)
C34B C40" 1.549(15)
C35B C36B 1.387(5)
C36B C43B 1.516(5)
C37B C38B 1.528(5)
C37B C39B 1.530(5)
C40B C41B 1.534(11)
C40B C42B 1.543(10)
C40" C42" 1.509(15)
C40" C41" 1.520(15)
C43B C45B 1.530(5)
C43B C44B 1.530(5)
C46B C51B 1.423(5)
C46B C47B 1.424(5)
C47B C48B 1.390(5)
C47B C52B 1.522(5)
C48B C49B 1.369(5)
C49B C50B 1.390(5)
C49B C55B 1.517(5)
C50B C51B 1.396(5)
C51B C58B 1.521(5)
C52B C53B 1.527(5)
C52B C54B 1.533(5)
C55B C57B 1.502(6)
C55B C56B 1.526(6)
C58B C60B 1.525(5)
C58B C59B 1.527(5)
C61B C66B 1.421(5)
C61B C62B 1.425(5)
C62B C63B 1.386(5)
C62B C67B 1.530(5)
C63B C64B 1.396(6)
C64B C65B 1.363(6)
C64B C70B 1.551(6)
C64B C70" 1.558(14)
C65B C66B 1.399(5)
C66B C73B 1.522(5)
C67B C68B 1.530(5)
C67B C69B 1.543(5)
C70B C72B 1.501(8)
C70B C71B 1.504(8)
C70" C72" 1.558(15)
C70" C71" 1.605(15)
C73B C74B 1.535(6)
C73B C75B 1.548(5)
C76B C77B 1.417(5)
C76B C81B 1.424(5)
C77B C78B 1.395(5)
C77B C82B 1.519(5)
C78B C79B 1.378(5)
C79B C80B 1.384(5)
C79B C85B 1.520(5)
C80B C81B 1.383(5)
C81B C88B 1.531(5)
C82B C84B 1.532(5)
C82B C83B 1.535(5)
C85B C86B 1.507(6)
C85B C87B 1.531(6)
C88B C90B 1.535(5)
C88B C89B 1.540(5)
C91 C92 1.521(12)
C92 C93 1.546(12)
C93 C94 1.560(12)
C94 C95 1.455(13)
C95 C96 1.478(12)
C91' C92' 1.534(15)
C92' C93' 1.529(14)
C93' C94' 1.576(15)
C94' C95' 1.546(15)
C95' C96' 1.488(15)
C91" C92" 1.522(15)
C92" C93" 1.509(15)
C93" C94" 1.501(15)
C94" C95" 1.480(15)
C95" C96" 1.512(15)
